data_4118259
loop_
_publ_author_name
'Jesse D. Sokolow'
'Elzbieta Trzop'
'Yang Chen'
'Jiji Tang'
'Laura J. Allen'
'Robert H. Crabtree'
'Jason B. Benedict'
'Philip Coppens'

_publ_section_title
;
 Binding Modes of Carboxylate- and Acetylacetonate-Linked Chromophores to
 Homodisperse Polyoxotitanate Nanoclusters
;
_journal_name_full 'Journal of the American Chemical Society'
_journal_page_first 11695
_journal_page_last 11700
_journal_paper_doi 10.1021/ja303692r
_journal_volume 134
_journal_year 2012
_chemical_formula_moiety 'C78 H158 O57 Ti18, C4 H10 O, C7 H14 O2'
_chemical_formula_sum 'C89 H182 O60 Ti18'
_chemical_formula_weight 3074.55
_chemical_name_systematic
; 
 ? 
;
_space_group_IT_number 2
_symmetry_cell_setting triclinic
_symmetry_space_group_name_Hall '-P 1'
_symmetry_space_group_name_H-M 'P -1'
_atom_sites_solution_hydrogens geom
_atom_sites_solution_primary direct
_atom_sites_solution_secondary difmap
_audit_creation_method SHELXL-97
_cell_angle_alpha 75.1390(10)
_cell_angle_beta 84.9420(10)
_cell_angle_gamma 77.3480(10)
_cell_formula_units_Z 2
_cell_length_a 14.2444(6)
_cell_length_b 19.1492(8)
_cell_length_c 26.1335(10)
_cell_measurement_reflns_used 9917
_cell_measurement_temperature 90(2)
_cell_measurement_theta_max 25.39
_cell_measurement_theta_min 2.18
_cell_volume 6718.8(5)
_computing_cell_refinement 'Bruker SAINT'
_computing_data_collection 'Bruker APEX2'
_computing_data_reduction 'Bruker SAINT'
_computing_structure_refinement 'SHELXL-97 (Sheldrick, 2008)'
_computing_structure_solution 'SHELXS-97 (Sheldrick, 2008)'
_diffrn_ambient_temperature 90(2)
_diffrn_measured_fraction_theta_full 1.000
_diffrn_measured_fraction_theta_max 0.997
_diffrn_measurement_device_type 'Bruker SMART Apex II CCD Detector'
_diffrn_measurement_method \w
_diffrn_radiation_monochromator graphite
_diffrn_radiation_source 'rotating anode'
_diffrn_radiation_type MoK\a
_diffrn_radiation_wavelength 0.71073
_diffrn_reflns_av_R_equivalents 0.0870
_diffrn_reflns_av_sigmaI/netI 0.0849
_diffrn_reflns_limit_h_max 17
_diffrn_reflns_limit_h_min -17
_diffrn_reflns_limit_k_max 23
_diffrn_reflns_limit_k_min -23
_diffrn_reflns_limit_l_max 32
_diffrn_reflns_limit_l_min -32
_diffrn_reflns_number 114085
_diffrn_reflns_theta_full 25.00
_diffrn_reflns_theta_max 26.42
_diffrn_reflns_theta_min 1.12
_exptl_absorpt_coefficient_mu 1.088
_exptl_absorpt_correction_T_max 0.7454
_exptl_absorpt_correction_T_min 0.6973
_exptl_absorpt_correction_type multi-scan
_exptl_absorpt_process_details sadabs
_exptl_crystal_colour colorless
_exptl_crystal_density_diffrn 1.520
_exptl_crystal_description block
_exptl_crystal_F_000 3184
_exptl_crystal_size_max 0.23
_exptl_crystal_size_mid 0.11
_exptl_crystal_size_min 0.03
_platon_squeeze_details
;
 The unit cell constrains two t-butanol molecules and two t-butyl propionate
 molecules which have been treated as a diffuse contribution to the overall
 scattering whithout specific atom positions by SQUEEZE/PLATON.
;
_refine_diff_density_max 3.332
_refine_diff_density_min -1.716
_refine_diff_density_rms 0.108
_refine_ls_extinction_method none
_refine_ls_goodness_of_fit_ref 1.031
_refine_ls_hydrogen_treatment mixed
_refine_ls_matrix_type full
_refine_ls_number_parameters 1414
_refine_ls_number_reflns 27543
_refine_ls_number_restraints 20
_refine_ls_restrained_S_all 1.034
_refine_ls_R_factor_all 0.0943
_refine_ls_R_factor_gt 0.0569
_refine_ls_shift/su_max 0.006
_refine_ls_shift/su_mean 0.000
_refine_ls_structure_factor_coef Fsqd
_refine_ls_weighting_details 'calc w=1/[\s^2^(Fo^2^)+(0.0749P)^2^+0.0000P] where P=(Fo^2^+2Fc^2^)/3'
_refine_ls_weighting_scheme calc
_refine_ls_wR_factor_gt 0.1400
_refine_ls_wR_factor_ref 0.1544
_reflns_number_gt 17862
_reflns_number_total 27543
_reflns_threshold_expression >2sigma(I)
_cod_data_source_file ja303692r_si_010.cif
_cod_data_source_block Ti18_propionicacid
_cod_database_code 4118259

loop_
_symmetry_equiv_pos_as_xyz
'x, y, z'
'-x, -y, -z'

loop_
_atom_site_label
_atom_site_type_symbol
_atom_site_fract_x
_atom_site_fract_y
_atom_site_fract_z
_atom_site_U_iso_or_equiv
_atom_site_adp_type
_atom_site_occupancy
_atom_site_symmetry_multiplicity
_atom_site_calc_flag
_atom_site_refinement_flags
_atom_site_disorder_assembly
_atom_site_disorder_group
C1 C 0.8705(5) -0.2851(3) 0.2942(2) 0.0425(9) Uani 1 1 d . . .
C2 C 0.8665(5) -0.3655(3) 0.3140(2) 0.0425(9) Uani 1 1 d . . .
H2A H 0.8049 -0.3727 0.3034 0.051 Uiso 1 1 calc R . .
H2B H 0.9191 -0.3944 0.2960 0.051 Uiso 1 1 calc R . .
C3 C 0.8745(5) -0.3959(3) 0.3715(2) 0.0425(9) Uani 1 1 d . . .
H3A H 0.8634 -0.4465 0.3809 0.064 Uiso 1 1 calc R . .
H3B H 0.8263 -0.3653 0.3901 0.064 Uiso 1 1 calc R . .
H3C H 0.9390 -0.3962 0.3819 0.064 Uiso 1 1 calc R . .
C4 C 0.7924(4) -0.1564(3) 0.0903(2) 0.0336(13) Uani 1 1 d . . .
C5 C 0.7749(5) -0.2207(3) 0.0728(2) 0.0419(15) Uani 1 1 d . . .
H5A H 0.7726 -0.2083 0.0341 0.063 Uiso 1 1 calc R . .
H5B H 0.7135 -0.2327 0.0884 0.063 Uiso 1 1 calc R . .
H5C H 0.8272 -0.2634 0.0845 0.063 Uiso 1 1 calc R . .
C6 C 0.7119(5) -0.0883(3) 0.0711(2) 0.0472(17) Uani 1 1 d . . .
H6A H 0.7198 -0.0482 0.0862 0.071 Uiso 1 1 calc R . .
H6B H 0.6491 -0.1010 0.0825 0.071 Uiso 1 1 calc R . .
H6C H 0.7158 -0.0725 0.0323 0.071 Uiso 1 1 calc R . .
C7 C 0.8904(4) -0.1381(4) 0.0724(2) 0.0483(17) Uani 1 1 d . . .
H7A H 0.9410 -0.1810 0.0863 0.072 Uiso 1 1 calc R . .
H7B H 0.8980 -0.0963 0.0857 0.072 Uiso 1 1 calc R . .
H7C H 0.8955 -0.1251 0.0336 0.072 Uiso 1 1 calc R . .
C8 C 1.0173(4) -0.1509(3) 0.21972(19) 0.0302(13) Uani 1 1 d . A .
C9 C 1.1123(4) -0.1502(5) 0.1892(2) 0.066(3) Uani 1 1 d D . .
H9AA H 1.1455 -0.2017 0.1905 0.080 Uiso 0.405(11) 1 calc PR A 21
H9AB H 1.1531 -0.1283 0.2069 0.080 Uiso 0.405(11) 1 calc PR A 21
H9BC H 1.1629 -0.1490 0.2125 0.080 Uiso 0.595(11) 1 calc PR A 22
H9BD H 1.1068 -0.1062 0.1590 0.080 Uiso 0.595(11) 1 calc PR A 22
C10A C 1.1386(8) -0.2230(7) 0.1686(5) 0.075(5) Uani 0.595(11) 1 d PD A 22
H10A H 1.1529 -0.2659 0.1987 0.113 Uiso 0.595(11) 1 calc PR A 22
H10B H 1.1951 -0.2213 0.1444 0.113 Uiso 0.595(11) 1 calc PR A 22
H10C H 1.0841 -0.2270 0.1499 0.113 Uiso 0.595(11) 1 calc PR A 22
C10B C 1.1030(8) -0.1073(6) 0.1316(3) 0.023(3) Uani 0.405(11) 1 d PD A 21
H10D H 1.0904 -0.1393 0.1102 0.035 Uiso 0.405(11) 1 calc PR A 21
H10E H 1.1630 -0.0905 0.1187 0.035 Uiso 0.405(11) 1 calc PR A 21
H10F H 1.0497 -0.0645 0.1287 0.035 Uiso 0.405(11) 1 calc PR A 21
C11 C 0.4389(5) -0.1592(5) 0.1651(3) 0.0654(11) Uani 1 1 d . . .
C12 C 0.4870(5) -0.1881(4) 0.1236(3) 0.0654(11) Uani 1 1 d . . .
H12A H 0.5068 -0.1482 0.0958 0.098 Uiso 1 1 calc R . .
H12B H 0.4439 -0.2108 0.1088 0.098 Uiso 1 1 calc R . .
H12C H 0.5440 -0.2253 0.1370 0.098 Uiso 1 1 calc R . .
C13 C 0.3878(5) -0.2071(4) 0.2066(3) 0.0654(11) Uani 1 1 d . . .
H13A H 0.4349 -0.2465 0.2280 0.098 Uiso 1 1 calc R . .
H13B H 0.3463 -0.2289 0.1899 0.098 Uiso 1 1 calc R . .
H13C H 0.3484 -0.1776 0.2293 0.098 Uiso 1 1 calc R . .
C14 C 0.3512(5) -0.0952(4) 0.1387(3) 0.0654(11) Uani 1 1 d . . .
H14A H 0.3189 -0.0694 0.1654 0.098 Uiso 1 1 calc R . .
H14B H 0.3051 -0.1171 0.1255 0.098 Uiso 1 1 calc R . .
H14C H 0.3760 -0.0601 0.1093 0.098 Uiso 1 1 calc R . .
C15 C 0.5906(4) -0.2406(3) 0.32385(19) 0.0257(11) Uani 1 1 d . . .
C16 C 0.5703(4) -0.3143(3) 0.3545(2) 0.0384(15) Uani 1 1 d . . .
H16A H 0.6088 -0.3319 0.3868 0.046 Uiso 1 1 calc R . .
H16B H 0.5909 -0.3505 0.3326 0.046 Uiso 1 1 calc R . .
C17 C 0.4653(5) -0.3110(4) 0.3704(3) 0.0538(18) Uani 1 1 d . . .
H17A H 0.4268 -0.2941 0.3386 0.081 Uiso 1 1 calc R . .
H17B H 0.4449 -0.2767 0.3932 0.081 Uiso 1 1 calc R . .
H17C H 0.4560 -0.3603 0.3897 0.081 Uiso 1 1 calc R . .
C18 C 0.7647(3) -0.1648(3) 0.42548(17) 0.0197(10) Uani 1 1 d . . .
C19 C 0.8238(3) -0.1254(3) 0.44980(18) 0.0234(11) Uani 1 1 d . . .
H19A H 0.8059 -0.1312 0.4875 0.035 Uiso 1 1 calc R . .
H19B H 0.8113 -0.0728 0.4318 0.035 Uiso 1 1 calc R . .
H19C H 0.8924 -0.1466 0.4458 0.035 Uiso 1 1 calc R . .
C20 C 0.6583(3) -0.1312(3) 0.43194(18) 0.0248(11) Uani 1 1 d . . .
H20A H 0.6195 -0.1562 0.4161 0.037 Uiso 1 1 calc R . .
H20B H 0.6462 -0.0785 0.4142 0.037 Uiso 1 1 calc R . .
H20C H 0.6406 -0.1373 0.4697 0.037 Uiso 1 1 calc R . .
C21 C 0.7853(4) -0.2477(3) 0.44936(19) 0.0260(11) Uani 1 1 d . . .
H21A H 0.8532 -0.2684 0.4425 0.039 Uiso 1 1 calc R . .
H21B H 0.7445 -0.2707 0.4332 0.039 Uiso 1 1 calc R . .
H21C H 0.7716 -0.2574 0.4877 0.039 Uiso 1 1 calc R . .
C22 C 1.0935(3) -0.2372(3) 0.39725(19) 0.0228(11) Uani 1 1 d . . .
C23 C 1.0644(4) -0.2989(3) 0.4416(2) 0.0309(13) Uani 1 1 d . . .
H23A H 1.029(4) -0.330(3) 0.430(2) 0.046 Uiso 1 1 d . . .
H23B H 1.024(4) -0.281(3) 0.468(2) 0.046 Uiso 1 1 d . . .
H23C H 1.124(4) -0.332(3) 0.458(2) 0.046 Uiso 1 1 d . . .
C24 C 1.1468(4) -0.1901(3) 0.4181(2) 0.0310(12) Uani 1 1 d . . .
H24A H 1.2086 -0.2199 0.4318 0.047 Uiso 1 1 calc R . .
H24B H 1.1080 -0.1719 0.4467 0.047 Uiso 1 1 calc R . .
H24C H 1.1580 -0.1482 0.3894 0.047 Uiso 1 1 calc R . .
C25 C 1.1531(4) -0.2689(4) 0.3534(2) 0.0328(13) Uani 1 1 d . . .
H25A H 1.205(4) -0.303(3) 0.369(2) 0.049 Uiso 1 1 d . . .
H25B H 1.169(4) -0.230(3) 0.325(2) 0.049 Uiso 1 1 d . . .
H25C H 1.116(4) -0.302(3) 0.340(2) 0.049 Uiso 1 1 d . . .
C26 C 1.0047(3) 0.0720(3) 0.16536(18) 0.0257(12) Uani 1 1 d . . .
C27 C 1.1038(4) 0.0673(4) 0.1395(2) 0.0417(16) Uani 1 1 d . . .
H27A H 1.1422 0.0167 0.1519 0.050 Uiso 1 1 calc R . .
H27B H 1.1366 0.1019 0.1498 0.050 Uiso 1 1 calc R . .
C28 C 1.0981(5) 0.0862(5) 0.0796(2) 0.065(2) Uani 1 1 d . . .
H28A H 1.1632 0.0797 0.0636 0.097 Uiso 1 1 calc R . .
H28B H 1.0645 0.1376 0.0671 0.097 Uiso 1 1 calc R . .
H28C H 1.0628 0.0535 0.0696 0.097 Uiso 1 1 calc R . .
C29 C 1.0003(3) 0.1052(3) 0.4034(2) 0.0276(12) Uani 1 1 d . . .
C30 C 1.0199(5) 0.1190(5) 0.4547(3) 0.074(3) Uani 1 1 d . . .
H30A H 1.0894 0.1055 0.4603 0.111 Uiso 1 1 calc R . .
H30B H 0.9865 0.0891 0.4837 0.111 Uiso 1 1 calc R . .
H30C H 0.9968 0.1714 0.4538 0.111 Uiso 1 1 calc R . .
C31 C 1.0191(5) 0.0239(4) 0.4054(3) 0.061(2) Uani 1 1 d U . .
H31A H 0.9936 0.0168 0.3739 0.092 Uiso 1 1 calc R . .
H31B H 0.9873 -0.0017 0.4372 0.092 Uiso 1 1 calc R . .
H31C H 1.0885 0.0039 0.4064 0.092 Uiso 1 1 calc R . .
C32 C 1.0555(5) 0.1460(5) 0.3580(3) 0.083(3) Uani 1 1 d U . .
H32A H 1.1245 0.1310 0.3647 0.124 Uiso 1 1 calc R . .
H32B H 1.0349 0.1993 0.3547 0.124 Uiso 1 1 calc R . .
H32C H 1.0430 0.1345 0.3251 0.124 Uiso 1 1 calc R . .
C33 C 0.6394(3) 0.0695(3) 0.50498(17) 0.0199(10) Uani 1 1 d U . .
C34 C 0.7482(3) 0.0582(3) 0.50690(19) 0.0274(12) Uani 1 1 d . . .
H34A H 0.7658 0.0565 0.5427 0.041 Uiso 1 1 calc R . .
H34B H 0.7704 0.0991 0.4815 0.041 Uiso 1 1 calc R . .
H34C H 0.7784 0.0116 0.4978 0.041 Uiso 1 1 calc R . .
C35 C 0.5996(4) 0.0077(3) 0.54289(18) 0.0309(13) Uani 1 1 d . . .
H35A H 0.6262 -0.0389 0.5330 0.046 Uiso 1 1 calc R . .
H35B H 0.5293 0.0184 0.5412 0.046 Uiso 1 1 calc R . .
H35C H 0.6175 0.0036 0.5790 0.046 Uiso 1 1 calc R . .
C36 C 0.5931(4) 0.1453(3) 0.5154(2) 0.0316(13) Uani 1 1 d . . .
H36A H 0.6034 0.1447 0.5521 0.047 Uiso 1 1 calc R . .
H36B H 0.5239 0.1559 0.5095 0.047 Uiso 1 1 calc R . .
H36C H 0.6226 0.1834 0.4913 0.047 Uiso 1 1 calc R . .
C37 C 0.3641(3) -0.0201(2) 0.29571(16) 0.0156(9) Uani 1 1 d . . .
C38 C 0.2620(3) -0.0159(3) 0.31869(18) 0.0217(11) Uani 1 1 d . . .
H38A H 0.2334 0.0361 0.3188 0.026 Uiso 1 1 calc R . .
H38B H 0.2642 -0.0450 0.3560 0.026 Uiso 1 1 calc R . .
C39 C 0.1962(3) -0.0441(3) 0.28863(19) 0.0271(12) Uani 1 1 d . . .
H39A H 0.1913 -0.0143 0.2520 0.041 Uiso 1 1 calc R . .
H39B H 0.1320 -0.0403 0.3060 0.041 Uiso 1 1 calc R . .
H39C H 0.2233 -0.0958 0.2887 0.041 Uiso 1 1 calc R . .
C40 C 0.7595(4) 0.1324(3) 0.04705(18) 0.0254(11) Uani 1 1 d . A .
C41 C 0.7715(5) 0.1367(3) -0.0111(2) 0.0419(15) Uani 1 1 d . . .
H41C H 0.7425 0.0981 -0.0188 0.050 Uiso 0.527(9) 1 calc PR B 8
H41D H 0.8412 0.1255 -0.0204 0.050 Uiso 0.527(9) 1 calc PR B 8
H41A H 0.7160 0.1211 -0.0220 0.050 Uiso 0.473(9) 1 calc PR B 7
H41B H 0.7682 0.1890 -0.0300 0.050 Uiso 0.473(9) 1 calc PR B 7
C42A C 0.7270(11) 0.2103(9) -0.0460(5) 0.083(4) Uani 0.527(9) 1 d P B 8
H42A H 0.6581 0.2223 -0.0369 0.125 Uiso 0.527(9) 1 calc PR B 8
H42B H 0.7359 0.2081 -0.0832 0.125 Uiso 0.527(9) 1 calc PR B 8
H42C H 0.7581 0.2486 -0.0404 0.125 Uiso 0.527(9) 1 calc PR B 8
C42B C 0.8559(12) 0.0949(11) -0.0284(5) 0.083(4) Uani 0.473(9) 1 d P B 7
H42D H 0.9117 0.1124 -0.0209 0.125 Uiso 0.473(9) 1 calc PR B 7
H42E H 0.8540 0.1002 -0.0666 0.125 Uiso 0.473(9) 1 calc PR B 7
H42F H 0.8612 0.0428 -0.0098 0.125 Uiso 0.473(9) 1 calc PR B 7
C43 C 0.3728(3) 0.1831(2) 0.23521(17) 0.0172(10) Uani 1 1 d . . .
C44 C 0.2685(3) 0.1882(3) 0.25626(18) 0.0171(10) Uani 1 1 d . . .
H44A H 0.2682 0.1584 0.2933 0.020 Uiso 1 1 calc R . .
H44B H 0.2404 0.2402 0.2567 0.020 Uiso 1 1 calc R . .
C45 C 0.2047(3) 0.1622(3) 0.22446(19) 0.0264(12) Uani 1 1 d . . .
H45A H 0.1989 0.1947 0.1887 0.040 Uiso 1 1 calc R . .
H45B H 0.1407 0.1637 0.2419 0.040 Uiso 1 1 calc R . .
H45C H 0.2332 0.1116 0.2223 0.040 Uiso 1 1 calc R . .
C46 C 0.4519(3) 0.2529(3) 0.37699(17) 0.0191(10) Uani 1 1 d . . .
C47 C 0.3456(3) 0.2786(3) 0.3698(2) 0.0255(11) Uani 1 1 d . . .
H47A H 0.3337 0.2972 0.3315 0.031 Uiso 1 1 calc R . .
H47B H 0.3224 0.3204 0.3866 0.031 Uiso 1 1 calc R . .
C48 C 0.2874(4) 0.2197(3) 0.3929(2) 0.0303(12) Uani 1 1 d . . .
H48A H 0.3127 0.1765 0.3785 0.045 Uiso 1 1 calc R . .
H48B H 0.2198 0.2392 0.3837 0.045 Uiso 1 1 calc R . .
H48C H 0.2920 0.2053 0.4316 0.045 Uiso 1 1 calc R . .
C49 C 0.7269(4) 0.3680(3) 0.4112(2) 0.0360(14) Uani 1 1 d . . .
C50 C 0.6809(5) 0.3595(4) 0.4656(2) 0.059(2) Uani 1 1 d . . .
H50A H 0.6844 0.3070 0.4822 0.089 Uiso 1 1 calc R . .
H50B H 0.6133 0.3852 0.4631 0.089 Uiso 1 1 calc R . .
H50C H 0.7148 0.3806 0.4870 0.089 Uiso 1 1 calc R . .
C51 C 0.8283(5) 0.3228(5) 0.4133(3) 0.077(3) Uani 1 1 d . . .
H51A H 0.8574 0.3293 0.3774 0.116 Uiso 1 1 calc R . .
H51B H 0.8268 0.2705 0.4281 0.116 Uiso 1 1 calc R . .
H51C H 0.8664 0.3391 0.4357 0.116 Uiso 1 1 calc R . .
C52 C 0.7293(7) 0.4465(4) 0.3835(3) 0.090(3) Uani 1 1 d . . .
H52A H 0.7677 0.4662 0.4035 0.135 Uiso 1 1 calc R . .
H52B H 0.6635 0.4760 0.3810 0.135 Uiso 1 1 calc R . .
H52C H 0.7581 0.4486 0.3478 0.135 Uiso 1 1 calc R . .
C53 C 0.9432(4) 0.4041(3) 0.2374(2) 0.0346(14) Uani 1 1 d . . .
C54 C 0.9489(5) 0.4591(4) 0.2688(3) 0.068(2) Uani 1 1 d . . .
H54A H 0.9398 0.4370 0.3066 0.102 Uiso 1 1 calc R . .
H54B H 0.8984 0.5033 0.2578 0.102 Uiso 1 1 calc R . .
H54C H 1.0120 0.4728 0.2623 0.102 Uiso 1 1 calc R . .
C55 C 0.9412(5) 0.4398(4) 0.1791(3) 0.068(2) Uani 1 1 d . . .
H55A H 1.0040 0.4518 0.1667 0.102 Uiso 1 1 calc R . .
H55B H 0.8914 0.4851 0.1725 0.102 Uiso 1 1 calc R . .
H55C H 0.9267 0.4057 0.1600 0.102 Uiso 1 1 calc R . .
C56 C 1.0225(5) 0.3382(4) 0.2504(4) 0.073(2) Uani 1 1 d . . .
H56A H 1.0193 0.3049 0.2279 0.109 Uiso 1 1 calc R . .
H56B H 1.0158 0.3125 0.2877 0.109 Uiso 1 1 calc R . .
H56C H 1.0845 0.3537 0.2440 0.109 Uiso 1 1 calc R . .
C57 C 0.8945(4) 0.3550(4) 0.0462(2) 0.0422(15) Uani 1 1 d . C .
C58 C 0.9383(5) 0.4213(4) 0.0232(3) 0.063(2) Uani 1 1 d . . .
H58A H 0.9636 0.4358 0.0517 0.095 Uiso 1 1 calc R . .
H58B H 0.8891 0.4621 0.0048 0.095 Uiso 1 1 calc R . .
H58C H 0.9908 0.4092 -0.0020 0.095 Uiso 1 1 calc R . .
C59 C 0.8594(5) 0.3285(5) 0.0039(3) 0.078(3) Uani 1 1 d . . .
H59A H 0.8199 0.3702 -0.0203 0.117 Uiso 1 1 calc R . .
H59B H 0.8206 0.2916 0.0201 0.117 Uiso 1 1 calc R . .
H59C H 0.9145 0.3063 -0.0159 0.117 Uiso 1 1 calc R . .
C60 C 0.9673(5) 0.2955(4) 0.0813(3) 0.081(3) Uani 1 1 d . . .
H60A H 1.0266 0.2834 0.0604 0.122 Uiso 1 1 calc R . .
H60B H 0.9403 0.2511 0.0950 0.122 Uiso 1 1 calc R . .
H60C H 0.9818 0.3136 0.1109 0.122 Uiso 1 1 calc R . .
C61 C 0.6692(4) 0.5300(3) 0.1455(2) 0.0328(13) Uani 1 1 d . . .
C62 C 0.6992(5) 0.6030(3) 0.1412(2) 0.0486(17) Uani 1 1 d . . .
H62A H 0.7656 0.5998 0.1259 0.058 Uiso 1 1 calc R . .
H62B H 0.6566 0.6425 0.1163 0.058 Uiso 1 1 calc R . .
C63 C 0.6958(7) 0.6250(4) 0.1934(3) 0.076(3) Uani 1 1 d . . .
H63A H 0.7188 0.6711 0.1874 0.113 Uiso 1 1 calc R . .
H63B H 0.7369 0.5860 0.2186 0.113 Uiso 1 1 calc R . .
H63C H 0.6294 0.6320 0.2077 0.113 Uiso 1 1 calc R . .
C64 C 0.5664(4) 0.3960(3) 0.0210(2) 0.0309(12) Uani 1 1 d . A .
C65 C 0.5485(5) 0.4118(3) -0.0376(2) 0.0470(17) Uani 1 1 d . . .
H65C H 0.5126 0.4634 -0.0489 0.056 Uiso 0.670(13) 1 calc PR C 4
H65D H 0.6117 0.4089 -0.0568 0.056 Uiso 0.670(13) 1 calc PR C 4
H65A H 0.4780 0.4240 -0.0423 0.056 Uiso 0.330(13) 1 calc PR C 3
H65B H 0.5740 0.4561 -0.0561 0.056 Uiso 0.330(13) 1 calc PR C 3
C66A C 0.4979(8) 0.3664(5) -0.0546(4) 0.050(3) Uani 0.670(13) 1 d P C 4
H66A H 0.5335 0.3152 -0.0453 0.075 Uiso 0.670(13) 1 calc PR C 4
H66B H 0.4913 0.3829 -0.0930 0.075 Uiso 0.670(13) 1 calc PR C 4
H66C H 0.4339 0.3697 -0.0371 0.075 Uiso 0.670(13) 1 calc PR C 4
C66B C 0.5871(14) 0.3571(10) -0.0614(7) 0.038(5) Uiso 0.330(13) 1 d P C 3
H66D H 0.6573 0.3517 -0.0642 0.057 Uiso 0.330(13) 1 calc PR C 3
H66E H 0.5616 0.3690 -0.0969 0.057 Uiso 0.330(13) 1 calc PR C 3
H66F H 0.5706 0.3108 -0.0405 0.057 Uiso 0.330(13) 1 calc PR C 3
C67 C 0.2958(6) 0.3849(6) 0.1210(5) 0.120(2) Uani 1 1 d . . .
C68 C 0.2578(6) 0.4040(5) 0.1822(4) 0.120(2) Uani 1 1 d . . .
H68A H 0.2395 0.3604 0.2063 0.181 Uiso 1 1 calc R . .
H68B H 0.2022 0.4453 0.1774 0.181 Uiso 1 1 calc R . .
H68C H 0.3103 0.4171 0.1972 0.181 Uiso 1 1 calc R . .
C69 C 0.2980(6) 0.4542(5) 0.0877(4) 0.120(2) Uani 1 1 d . . .
H69A H 0.3466 0.4752 0.0996 0.181 Uiso 1 1 calc R . .
H69B H 0.2347 0.4867 0.0888 0.181 Uiso 1 1 calc R . .
H69C H 0.3143 0.4494 0.0514 0.181 Uiso 1 1 calc R . .
C70 C 0.2287(6) 0.3397(5) 0.1207(4) 0.120(2) Uani 1 1 d . . .
H70A H 0.2357 0.3251 0.0870 0.181 Uiso 1 1 calc R . .
H70B H 0.1631 0.3675 0.1247 0.181 Uiso 1 1 calc R . .
H70C H 0.2411 0.2956 0.1500 0.181 Uiso 1 1 calc R . .
C71 C 0.4424(4) 0.1228(3) 0.06736(19) 0.0260(11) Uani 1 1 d . . .
C72 C 0.3390(4) 0.1201(4) 0.0821(2) 0.0452(16) Uani 1 1 d . . .
H72A H 0.3017 0.1347 0.0499 0.068 Uiso 1 1 calc R . .
H72B H 0.3135 0.1541 0.1047 0.068 Uiso 1 1 calc R . .
H72C H 0.3340 0.0698 0.1013 0.068 Uiso 1 1 calc R . .
C73 C 0.4550(5) 0.2000(4) 0.0383(2) 0.0489(17) Uani 1 1 d . . .
H73A H 0.5234 0.2021 0.0362 0.073 Uiso 1 1 calc R . .
H73B H 0.4187 0.2357 0.0574 0.073 Uiso 1 1 calc R . .
H73C H 0.4310 0.2120 0.0024 0.073 Uiso 1 1 calc R . .
C74 C 0.4878(5) 0.0672(4) 0.0353(2) 0.0561(19) Uani 1 1 d . . .
H74A H 0.4853 0.0173 0.0564 0.084 Uiso 1 1 calc R . .
H74B H 0.5550 0.0710 0.0261 0.084 Uiso 1 1 calc R . .
H74C H 0.4523 0.0776 0.0029 0.084 Uiso 1 1 calc R . .
C75 C 0.4270(4) 0.5095(3) 0.2617(2) 0.0362(14) Uani 1 1 d . . .
C76 C 0.3382(5) 0.4865(3) 0.2917(3) 0.0536(18) Uani 1 1 d . . .
H76A H 0.3578 0.4417 0.3198 0.080 Uiso 1 1 calc R . .
H76B H 0.2973 0.4765 0.2673 0.080 Uiso 1 1 calc R . .
H76C H 0.3023 0.5262 0.3073 0.080 Uiso 1 1 calc R . .
C77 C 0.4980(5) 0.5154(4) 0.2995(3) 0.0526(18) Uani 1 1 d . . .
H77A H 0.4696 0.5554 0.3168 0.079 Uiso 1 1 calc R . .
H77B H 0.5572 0.5259 0.2799 0.079 Uiso 1 1 calc R . .
H77C H 0.5130 0.4688 0.3265 0.079 Uiso 1 1 calc R . .
C78 C 0.3994(6) 0.5808(3) 0.2185(3) 0.062(2) Uani 1 1 d . . .
H78A H 0.3569 0.5733 0.1938 0.093 Uiso 1 1 calc R . .
H78B H 0.4577 0.5942 0.1993 0.093 Uiso 1 1 calc R . .
H78C H 0.3659 0.6206 0.2348 0.093 Uiso 1 1 calc R . .
O1 O 0.8291(2) -0.25283(18) 0.25082(12) 0.0220(7) Uani 1 1 d . . .
O2 O 0.7873(2) -0.17371(18) 0.14746(12) 0.0215(7) Uani 1 1 d . . .
O3 O 0.8001(2) -0.04702(18) 0.16952(12) 0.0191(7) Uani 1 1 d . . .
O4 O 0.6727(2) -0.12895(17) 0.23733(11) 0.0158(7) Uani 1 1 d . A .
O5 O 0.8219(2) -0.12194(17) 0.27275(11) 0.0166(7) Uani 1 1 d . A .
O6 O 0.9507(2) -0.16360(19) 0.19732(12) 0.0252(8) Uani 1 1 d . . .
O7 O 1.0137(2) -0.14261(19) 0.26677(12) 0.0224(7) Uani 1 1 d . A .
O8 O 0.7894(2) -0.15327(17) 0.36862(11) 0.0167(7) Uani 1 1 d . A .
O9 O 0.6954(2) -0.01718(17) 0.30421(11) 0.0152(7) Uani 1 1 d . A .
O10 O 0.5663(2) -0.08315(16) 0.31111(11) 0.0149(6) Uani 1 1 d . A .
O11 O 0.6654(2) -0.22189(17) 0.33643(12) 0.0196(7) Uani 1 1 d . A .
O12 O 0.5339(2) -0.20237(17) 0.28874(12) 0.0201(7) Uani 1 1 d . . .
O13 O 0.4935(2) -0.12069(17) 0.18664(12) 0.0174(7) Uani 1 1 d . . .
O14 O 0.3962(2) -0.06799(17) 0.26960(12) 0.0172(7) Uani 1 1 d . . .
O15 O 0.4109(2) 0.02451(17) 0.30539(11) 0.0164(7) Uani 1 1 d . . .
O16 O 0.5380(2) 0.00438(17) 0.21688(11) 0.0164(7) Uani 1 1 d . A .
O17 O 0.5496(2) 0.05812(16) 0.35613(11) 0.0145(6) Uani 1 1 d . A .
O18 O 0.5708(2) 0.10957(16) 0.24840(11) 0.0130(6) Uani 1 1 d . A .
O19 O 0.9152(2) -0.25710(17) 0.32037(13) 0.0218(7) Uani 1 1 d . . .
O20 O 1.0063(2) -0.18939(18) 0.37444(12) 0.0202(7) Uani 1 1 d . . .
O21 O 0.8985(2) -0.04739(17) 0.32793(11) 0.0160(7) Uani 1 1 d . A .
O22 O 0.8130(2) 0.05430(17) 0.22942(11) 0.0153(6) Uani 1 1 d . A .
O23 O 0.8559(2) 0.11899(17) 0.29162(11) 0.0166(7) Uani 1 1 d . A .
O24 O 0.7380(2) 0.07210(16) 0.35954(11) 0.0156(7) Uani 1 1 d . A .
O25 O 0.4010(2) 0.14391(17) 0.20203(11) 0.0163(7) Uani 1 1 d . A .
O26 O 0.4239(2) 0.21591(17) 0.25420(12) 0.0176(7) Uani 1 1 d . . .
O27 O 0.4931(2) 0.10241(17) 0.11567(11) 0.0182(7) Uani 1 1 d . A .
O28 O 0.6721(2) 0.09433(17) 0.15609(11) 0.0165(7) Uani 1 1 d . A .
O29 O 0.5497(2) 0.21346(17) 0.15743(12) 0.0180(7) Uani 1 1 d . A .
O30 O 0.8196(2) 0.16072(18) 0.14518(12) 0.0195(7) Uani 1 1 d . . .
O31 O 0.9516(2) 0.03448(19) 0.15215(12) 0.0246(8) Uani 1 1 d . . .
O32 O 0.9790(2) 0.11333(19) 0.19666(12) 0.0226(7) Uani 1 1 d . . .
O33 O 0.8058(2) 0.07387(19) 0.07791(12) 0.0238(8) Uani 1 1 d . . .
O34 O 0.7064(2) 0.18540(19) 0.06209(12) 0.0239(8) Uani 1 1 d . A .
O35 O 0.8660(2) 0.24978(17) 0.21602(12) 0.0203(7) Uani 1 1 d . A .
O36 O 0.7027(2) 0.20018(17) 0.21379(11) 0.0178(7) Uani 1 1 d . . .
O37 O 0.7781(2) 0.25240(17) 0.31287(12) 0.0191(7) Uani 1 1 d . A .
O38 O 0.6874(2) 0.19005(16) 0.39135(11) 0.0164(7) Uani 1 1 d . A .
O39 O 0.8998(2) 0.13420(18) 0.39504(12) 0.0210(7) Uani 1 1 d . . .
O40 O 0.6005(2) 0.20439(16) 0.30942(11) 0.0171(7) Uani 1 1 d . A .
O41 O 0.4843(2) 0.18569(17) 0.39639(12) 0.0186(7) Uani 1 1 d . A .
O42 O 0.5043(2) 0.30161(17) 0.36208(12) 0.0217(7) Uani 1 1 d . . .
O43 O 0.6162(2) 0.07051(17) 0.45227(11) 0.0169(7) Uani 1 1 d . A .
O44 O 0.5357(2) 0.31260(17) 0.21047(12) 0.0189(7) Uani 1 1 d . A .
O45 O 0.6725(2) 0.34101(18) 0.37999(13) 0.0243(8) Uani 1 1 d . . .
O46 O 0.6466(2) 0.35302(17) 0.27230(12) 0.0200(7) Uani 1 1 d . A .
O47 O 0.6629(2) 0.29924(17) 0.11309(12) 0.0209(7) Uani 1 1 d . A .
O48 O 0.7153(2) 0.36964(18) 0.17973(13) 0.0246(8) Uani 1 1 d . A .
O49 O 0.8525(2) 0.38097(19) 0.25250(14) 0.0283(8) Uani 1 1 d . A .
O50 O 0.5519(2) 0.41526(18) 0.13417(13) 0.0249(8) Uani 1 1 d . A .
O51 O 0.4719(2) 0.45227(18) 0.23571(13) 0.0265(8) Uani 1 1 d . . .
O52 O 0.6242(3) 0.50316(19) 0.18681(14) 0.0305(9) Uani 1 1 d . . .
O53 O 0.6923(3) 0.5009(2) 0.10641(14) 0.0343(9) Uani 1 1 d . . .
O54 O 0.6313(3) 0.4231(2) 0.03436(13) 0.0315(9) Uani 1 1 d . . .
O55 O 0.5148(2) 0.35729(19) 0.05268(13) 0.0270(8) Uani 1 1 d . A .
O56 O 0.8125(3) 0.3761(2) 0.07907(14) 0.0331(9) Uani 1 1 d . . .
O57 O 0.3892(2) 0.34300(18) 0.13449(13) 0.0259(8) Uani 1 1 d . A .
Ti1 Ti 0.80149(6) -0.14639(5) 0.20590(3) 0.01833(19) Uani 1 1 d . A .
Ti2 Ti 0.70071(6) -0.12086(4) 0.30827(3) 0.01454(17) Uani 1 1 d . . .
Ti3 Ti 0.53424(6) -0.09496(5) 0.23989(3) 0.01543(18) Uani 1 1 d . A .
Ti4 Ti 0.55664(5) 0.02292(4) 0.29888(3) 0.01309(17) Uani 1 1 d . A .
Ti5 Ti 0.91581(6) -0.14833(5) 0.32736(3) 0.01629(18) Uani 1 1 d . A .
Ti6 Ti 0.80417(6) 0.02712(5) 0.30289(3) 0.01424(17) Uani 1 1 d . . .
Ti7 Ti 0.53739(6) 0.10166(5) 0.17629(3) 0.01499(18) Uani 1 1 d . . .
Ti8 Ti 0.80482(6) 0.04556(5) 0.15946(3) 0.01718(18) Uani 1 1 d . A .
Ti9 Ti 0.84160(6) 0.16124(5) 0.21606(3) 0.01745(18) Uani 1 1 d . A .
Ti10 Ti 0.80230(6) 0.15393(5) 0.35277(3) 0.01595(18) Uani 1 1 d . A .
Ti11 Ti 0.61027(6) 0.11648(4) 0.38470(3) 0.01463(17) Uani 1 1 d . . .
Ti12 Ti 0.57168(6) 0.20976(4) 0.24427(3) 0.01491(17) Uani 1 1 d . A .
Ti13 Ti 0.64645(6) 0.28596(5) 0.34121(3) 0.01827(19) Uani 1 1 d . A .
Ti14 Ti 0.68892(6) 0.19879(5) 0.13794(3) 0.01781(18) Uani 1 1 d . A .
Ti15 Ti 0.78138(6) 0.32060(5) 0.24288(3) 0.0213(2) Uani 1 1 d . . .
Ti16 Ti 0.57597(7) 0.40329(5) 0.20811(3) 0.0227(2) Uani 1 1 d . A .
Ti17 Ti 0.69541(7) 0.39392(5) 0.10626(4) 0.0267(2) Uani 1 1 d . A .
Ti18 Ti 0.51616(6) 0.32452(5) 0.13473(3) 0.02078(19) Uani 1 1 d . . .

loop_
_atom_site_aniso_label
_atom_site_aniso_U_11
_atom_site_aniso_U_22
_atom_site_aniso_U_33
_atom_site_aniso_U_23
_atom_site_aniso_U_13
_atom_site_aniso_U_12
C1 0.058(2) 0.0337(19) 0.038(2) -0.0100(16) -0.0094(18) -0.0101(18)
C2 0.058(2) 0.0337(19) 0.038(2) -0.0100(16) -0.0094(18) -0.0101(18)
C3 0.058(2) 0.0337(19) 0.038(2) -0.0100(16) -0.0094(18) -0.0101(18)
C4 0.036(3) 0.055(4) 0.017(3) -0.011(3) 0.000(2) -0.022(3)
C5 0.058(4) 0.052(4) 0.025(3) -0.018(3) -0.005(3) -0.020(3)
C6 0.063(4) 0.044(4) 0.037(3) -0.002(3) -0.021(3) -0.019(3)
C7 0.044(4) 0.084(5) 0.028(3) -0.022(3) 0.012(3) -0.030(4)
C8 0.017(3) 0.057(4) 0.018(3) -0.015(2) 0.000(2) -0.002(2)
C9 0.019(3) 0.161(8) 0.024(3) -0.032(4) 0.005(3) -0.019(4)
C10A 0.044(7) 0.123(13) 0.059(8) -0.040(8) 0.025(6) -0.005(8)
C10B 0.021(6) 0.034(8) 0.024(7) -0.024(6) 0.010(5) -0.009(6)
C11 0.066(3) 0.090(3) 0.067(3) -0.038(2) 0.001(2) -0.051(2)
C12 0.066(3) 0.090(3) 0.067(3) -0.038(2) 0.001(2) -0.051(2)
C13 0.066(3) 0.090(3) 0.067(3) -0.038(2) 0.001(2) -0.051(2)
C14 0.066(3) 0.090(3) 0.067(3) -0.038(2) 0.001(2) -0.051(2)
C15 0.027(3) 0.029(3) 0.023(3) -0.002(2) -0.003(2) -0.013(2)
C16 0.042(3) 0.033(3) 0.040(3) 0.009(3) -0.023(3) -0.021(3)
C17 0.050(4) 0.048(4) 0.057(4) 0.007(3) 0.015(3) -0.028(3)
C18 0.019(2) 0.029(3) 0.012(2) -0.003(2) -0.0001(19) -0.009(2)
C19 0.021(3) 0.038(3) 0.016(2) -0.010(2) -0.003(2) -0.012(2)
C20 0.023(3) 0.037(3) 0.014(2) -0.001(2) -0.001(2) -0.009(2)
C21 0.029(3) 0.026(3) 0.018(2) 0.000(2) 0.000(2) -0.002(2)
C22 0.015(2) 0.029(3) 0.022(3) -0.004(2) -0.009(2) 0.001(2)
C23 0.023(3) 0.029(3) 0.033(3) 0.005(2) -0.007(2) 0.000(2)
C24 0.026(3) 0.036(3) 0.031(3) -0.004(2) -0.010(2) -0.007(2)
C25 0.028(3) 0.040(3) 0.026(3) -0.007(3) -0.003(2) 0.004(3)
C26 0.015(2) 0.045(3) 0.015(2) -0.001(2) -0.005(2) -0.008(2)
C27 0.020(3) 0.094(5) 0.027(3) -0.035(3) 0.009(2) -0.024(3)
C28 0.039(4) 0.144(8) 0.033(4) -0.038(4) 0.015(3) -0.050(4)
C29 0.017(2) 0.036(3) 0.035(3) -0.018(2) -0.006(2) -0.004(2)
C30 0.045(4) 0.111(7) 0.081(5) -0.073(5) -0.046(4) 0.028(4)
C31 0.047(4) 0.056(4) 0.088(5) -0.031(4) -0.038(4) 0.004(3)
C32 0.038(4) 0.093(6) 0.112(7) -0.020(5) 0.047(4) -0.027(4)
C33 0.022(2) 0.030(3) 0.011(2) -0.0070(19) -0.0007(18) -0.008(2)
C34 0.022(3) 0.047(3) 0.016(2) -0.010(2) -0.003(2) -0.009(2)
C35 0.044(3) 0.047(3) 0.006(2) -0.001(2) 0.001(2) -0.026(3)
C36 0.026(3) 0.045(3) 0.029(3) -0.018(3) -0.001(2) -0.007(3)
C37 0.012(2) 0.023(2) 0.009(2) 0.0029(18) -0.0035(17) -0.0049(19)
C38 0.018(2) 0.031(3) 0.019(2) -0.009(2) 0.006(2) -0.009(2)
C39 0.021(3) 0.041(3) 0.024(3) -0.008(2) 0.001(2) -0.018(2)
C40 0.026(3) 0.040(3) 0.012(2) -0.003(2) 0.000(2) -0.015(2)
C41 0.052(4) 0.053(4) 0.014(3) -0.006(3) -0.003(3) 0.002(3)
C42A 0.069(8) 0.138(11) 0.021(5) -0.022(6) -0.009(5) 0.029(7)
C42B 0.069(8) 0.138(11) 0.021(5) -0.022(6) -0.009(5) 0.029(7)
C43 0.017(2) 0.019(2) 0.014(2) 0.0032(19) -0.0024(18) -0.008(2)
C44 0.015(2) 0.021(2) 0.018(2) -0.0057(19) 0.0017(18) -0.0081(19)
C45 0.016(2) 0.044(3) 0.022(3) -0.007(2) 0.001(2) -0.012(2)
C46 0.024(3) 0.023(3) 0.013(2) -0.0082(19) 0.0016(19) -0.007(2)
C47 0.019(3) 0.026(3) 0.033(3) -0.010(2) -0.001(2) -0.005(2)
C48 0.026(3) 0.039(3) 0.027(3) -0.003(2) 0.000(2) -0.015(2)
C49 0.039(3) 0.045(4) 0.034(3) -0.013(3) -0.008(3) -0.023(3)
C50 0.044(4) 0.111(6) 0.039(4) -0.042(4) -0.001(3) -0.024(4)
C51 0.035(4) 0.145(8) 0.080(6) -0.078(6) -0.010(4) -0.016(5)
C52 0.140(8) 0.058(5) 0.092(6) -0.005(5) -0.045(6) -0.064(6)
C53 0.032(3) 0.044(3) 0.034(3) -0.006(3) 0.003(2) -0.029(3)
C54 0.062(5) 0.091(6) 0.082(6) -0.044(5) 0.013(4) -0.060(5)
C55 0.069(5) 0.093(6) 0.042(4) 0.011(4) -0.001(4) -0.051(5)
C56 0.028(4) 0.069(5) 0.119(7) -0.008(5) -0.006(4) -0.022(4)
C57 0.037(3) 0.053(4) 0.038(3) -0.005(3) 0.015(3) -0.026(3)
C58 0.059(5) 0.063(5) 0.062(5) 0.000(4) 0.030(4) -0.031(4)
C59 0.060(5) 0.108(7) 0.091(6) -0.061(6) 0.038(5) -0.042(5)
C60 0.052(5) 0.079(6) 0.079(6) 0.014(5) 0.030(4) 0.007(4)
C61 0.043(3) 0.024(3) 0.032(3) 0.003(2) -0.010(3) -0.016(3)
C62 0.075(5) 0.040(4) 0.041(4) -0.008(3) 0.007(3) -0.038(4)
C63 0.142(8) 0.058(5) 0.049(4) -0.015(4) 0.003(5) -0.067(5)
C64 0.041(3) 0.021(3) 0.027(3) 0.001(2) -0.007(3) -0.006(3)
C65 0.077(5) 0.043(4) 0.019(3) 0.001(3) -0.009(3) -0.016(3)
C66A 0.062(7) 0.058(7) 0.034(5) 0.003(5) -0.012(5) -0.035(6)
C67 0.038(2) 0.099(4) 0.179(6) 0.041(4) -0.009(3) -0.007(2)
C68 0.038(2) 0.099(4) 0.179(6) 0.041(4) -0.009(3) -0.007(2)
C69 0.038(2) 0.099(4) 0.179(6) 0.041(4) -0.009(3) -0.007(2)
C70 0.038(2) 0.099(4) 0.179(6) 0.041(4) -0.009(3) -0.007(2)
C71 0.025(3) 0.038(3) 0.018(2) -0.005(2) -0.008(2) -0.010(2)
C72 0.035(3) 0.061(4) 0.040(4) 0.002(3) -0.015(3) -0.021(3)
C73 0.047(4) 0.063(4) 0.034(3) 0.011(3) -0.018(3) -0.025(3)
C74 0.048(4) 0.089(6) 0.032(3) -0.031(4) -0.008(3) 0.005(4)
C75 0.043(3) 0.019(3) 0.044(3) -0.008(2) 0.008(3) -0.006(3)
C76 0.053(4) 0.035(4) 0.065(5) -0.010(3) 0.012(4) -0.001(3)
C77 0.069(5) 0.047(4) 0.054(4) -0.026(3) 0.011(4) -0.026(4)
C78 0.086(6) 0.021(3) 0.068(5) 0.002(3) 0.003(4) -0.003(3)
O1 0.0238(18) 0.0246(18) 0.0173(17) -0.0073(14) -0.0074(14) 0.0011(15)
O2 0.0189(17) 0.0306(19) 0.0164(17) -0.0090(14) -0.0024(14) -0.0034(15)
O3 0.0150(16) 0.0288(19) 0.0136(16) -0.0062(14) -0.0033(13) -0.0025(14)
O4 0.0126(15) 0.0237(17) 0.0139(16) -0.0086(13) -0.0006(12) -0.0052(13)
O5 0.0143(16) 0.0235(17) 0.0133(15) -0.0062(13) -0.0016(13) -0.0039(14)
O6 0.0162(17) 0.042(2) 0.0185(17) -0.0141(16) -0.0014(14) -0.0003(16)
O7 0.0158(17) 0.036(2) 0.0160(17) -0.0056(15) -0.0027(13) -0.0074(15)
O8 0.0163(16) 0.0228(17) 0.0117(15) -0.0040(13) -0.0022(13) -0.0054(14)
O9 0.0153(16) 0.0227(17) 0.0091(15) -0.0042(13) -0.0022(12) -0.0058(13)
O10 0.0142(15) 0.0193(16) 0.0124(15) -0.0061(13) -0.0006(12) -0.0033(13)
O11 0.0182(17) 0.0222(17) 0.0193(17) -0.0035(14) -0.0029(14) -0.0071(14)
O12 0.0194(17) 0.0217(17) 0.0200(17) -0.0035(14) -0.0048(14) -0.0059(14)
O13 0.0148(16) 0.0241(18) 0.0171(16) -0.0090(14) -0.0042(13) -0.0058(14)
O14 0.0163(16) 0.0234(17) 0.0152(16) -0.0082(14) -0.0005(13) -0.0068(14)
O15 0.0167(16) 0.0204(17) 0.0138(16) -0.0029(13) -0.0020(13) -0.0082(14)
O16 0.0142(16) 0.0223(17) 0.0144(16) -0.0058(13) -0.0011(13) -0.0055(13)
O17 0.0137(15) 0.0175(16) 0.0136(15) -0.0044(13) 0.0011(12) -0.0059(13)
O18 0.0131(15) 0.0185(16) 0.0090(14) -0.0035(12) -0.0006(12) -0.0062(13)
O19 0.0219(18) 0.0212(18) 0.0250(18) -0.0079(14) -0.0059(14) -0.0057(14)
O20 0.0151(16) 0.0277(19) 0.0186(17) -0.0061(14) -0.0073(13) -0.0028(14)
O21 0.0130(15) 0.0239(17) 0.0127(15) -0.0059(13) -0.0026(12) -0.0045(13)
O22 0.0117(15) 0.0228(17) 0.0113(15) -0.0014(13) -0.0008(12) -0.0066(13)
O23 0.0156(16) 0.0248(18) 0.0111(15) -0.0013(13) 0.0013(12) -0.0118(14)
O24 0.0188(16) 0.0206(17) 0.0091(15) -0.0017(13) -0.0021(12) -0.0090(14)
O25 0.0142(16) 0.0224(17) 0.0129(15) -0.0047(13) -0.0017(13) -0.0043(13)
O26 0.0177(16) 0.0206(17) 0.0152(16) -0.0020(13) -0.0005(13) -0.0082(14)
O27 0.0172(16) 0.0269(18) 0.0118(15) -0.0043(13) -0.0023(13) -0.0070(14)
O28 0.0158(16) 0.0243(18) 0.0108(15) -0.0035(13) 0.0003(13) -0.0086(14)
O29 0.0165(16) 0.0224(17) 0.0137(16) -0.0006(13) -0.0004(13) -0.0057(14)
O30 0.0164(16) 0.0304(19) 0.0114(15) -0.0006(14) -0.0005(13) -0.0099(14)
O31 0.0166(17) 0.042(2) 0.0177(17) -0.0093(15) 0.0018(14) -0.0101(16)
O32 0.0168(17) 0.038(2) 0.0154(17) -0.0061(15) -0.0009(13) -0.0105(15)
O33 0.0175(17) 0.043(2) 0.0112(16) -0.0059(15) 0.0037(13) -0.0089(16)
O34 0.0213(18) 0.036(2) 0.0153(17) -0.0028(15) 0.0004(14) -0.0122(16)
O35 0.0197(17) 0.0276(19) 0.0174(17) -0.0040(14) -0.0009(13) -0.0146(15)
O36 0.0161(16) 0.0251(18) 0.0123(15) -0.0020(13) 0.0012(13) -0.0086(14)
O37 0.0189(17) 0.0239(18) 0.0168(16) -0.0039(14) -0.0020(13) -0.0101(14)
O38 0.0175(16) 0.0208(17) 0.0122(15) -0.0040(13) -0.0012(13) -0.0067(14)
O39 0.0157(16) 0.0325(19) 0.0179(17) -0.0082(15) -0.0040(13) -0.0074(15)
O40 0.0195(17) 0.0193(17) 0.0132(16) -0.0024(13) -0.0039(13) -0.0057(14)
O41 0.0184(17) 0.0213(18) 0.0171(16) -0.0054(14) 0.0017(13) -0.0061(14)
O42 0.0221(18) 0.0214(18) 0.0238(18) -0.0067(14) 0.0020(14) -0.0087(15)
O43 0.0185(16) 0.0238(17) 0.0114(15) -0.0048(13) -0.0015(13) -0.0095(14)
O44 0.0200(17) 0.0173(17) 0.0184(17) 0.0007(13) -0.0040(13) -0.0063(14)
O45 0.031(2) 0.0218(18) 0.0233(18) -0.0059(15) -0.0057(15) -0.0104(16)
O46 0.0250(18) 0.0199(17) 0.0170(16) -0.0017(13) -0.0028(14) -0.0113(14)
O47 0.0207(17) 0.0257(18) 0.0153(16) 0.0034(14) -0.0025(13) -0.0116(15)
O48 0.0268(19) 0.0270(19) 0.0214(18) 0.0032(15) -0.0012(15) -0.0188(16)
O49 0.028(2) 0.029(2) 0.034(2) -0.0076(16) -0.0003(16) -0.0174(16)
O50 0.0267(19) 0.0219(18) 0.0234(18) 0.0024(14) -0.0039(15) -0.0076(15)
O51 0.030(2) 0.0219(18) 0.0280(19) -0.0056(15) -0.0041(16) -0.0055(16)
O52 0.038(2) 0.0239(19) 0.031(2) 0.0013(16) -0.0062(17) -0.0164(17)
O53 0.045(2) 0.030(2) 0.027(2) 0.0061(17) -0.0044(18) -0.0183(18)
O54 0.039(2) 0.033(2) 0.0207(19) 0.0054(16) -0.0002(16) -0.0180(18)
O55 0.031(2) 0.0277(19) 0.0195(18) 0.0019(15) -0.0081(15) -0.0071(16)
O56 0.034(2) 0.038(2) 0.027(2) 0.0017(17) 0.0051(17) -0.0205(18)
O57 0.0211(18) 0.0254(19) 0.0288(19) 0.0006(15) -0.0070(15) -0.0059(15)
Ti1 0.0152(4) 0.0274(5) 0.0144(4) -0.0092(4) -0.0018(3) -0.0034(4)
Ti2 0.0132(4) 0.0196(4) 0.0122(4) -0.0048(3) -0.0018(3) -0.0047(3)
Ti3 0.0131(4) 0.0212(4) 0.0143(4) -0.0055(3) -0.0021(3) -0.0063(3)
Ti4 0.0125(4) 0.0181(4) 0.0098(4) -0.0026(3) -0.0013(3) -0.0060(3)
Ti5 0.0134(4) 0.0225(4) 0.0134(4) -0.0051(3) -0.0031(3) -0.0027(3)
Ti6 0.0126(4) 0.0214(4) 0.0102(4) -0.0037(3) -0.0008(3) -0.0067(3)
Ti7 0.0139(4) 0.0227(4) 0.0099(4) -0.0032(3) -0.0020(3) -0.0071(3)
Ti8 0.0134(4) 0.0287(5) 0.0103(4) -0.0043(3) -0.0003(3) -0.0068(4)
Ti9 0.0162(4) 0.0257(5) 0.0120(4) -0.0018(3) -0.0005(3) -0.0108(4)
Ti10 0.0153(4) 0.0217(4) 0.0133(4) -0.0040(3) -0.0019(3) -0.0087(4)
Ti11 0.0151(4) 0.0189(4) 0.0115(4) -0.0036(3) -0.0006(3) -0.0068(3)
Ti12 0.0152(4) 0.0184(4) 0.0121(4) -0.0015(3) -0.0017(3) -0.0078(3)
Ti13 0.0201(4) 0.0192(4) 0.0177(4) -0.0036(3) -0.0024(3) -0.0088(4)
Ti14 0.0165(4) 0.0260(5) 0.0112(4) -0.0008(3) -0.0007(3) -0.0094(4)
Ti15 0.0224(5) 0.0248(5) 0.0189(4) -0.0007(4) -0.0020(4) -0.0143(4)
Ti16 0.0274(5) 0.0188(5) 0.0221(5) 0.0000(4) -0.0046(4) -0.0100(4)
Ti17 0.0298(5) 0.0289(5) 0.0203(5) 0.0046(4) -0.0024(4) -0.0153(4)
Ti18 0.0210(5) 0.0228(5) 0.0171(4) 0.0017(4) -0.0056(4) -0.0069(4)

loop_
_atom_type_symbol
_atom_type_description
_atom_type_scat_dispersion_real
_atom_type_scat_dispersion_imag
_atom_type_scat_source
C C 0.0033 0.0016 'International Tables Vol C Tables 4.2.6.8 and 6.1.1.4'
H H 0.0000 0.0000 'International Tables Vol C Tables 4.2.6.8 and 6.1.1.4'
O O 0.0106 0.0060 'International Tables Vol C Tables 4.2.6.8 and 6.1.1.4'
Ti Ti 0.2776 0.4457 'International Tables Vol C Tables 4.2.6.8 and 6.1.1.4'

loop_
_geom_angle_atom_site_label_1
_geom_angle_atom_site_label_2
_geom_angle_atom_site_label_3
_geom_angle
O19 C1 O1 126.6(5)
O19 C1 C2 118.5(5)
O1 C1 C2 114.8(5)
C3 C2 C1 115.8(5)
O2 C4 C5 108.5(4)
O2 C4 C7 107.6(4)
C5 C4 C7 113.4(5)
O2 C4 C6 106.8(4)
C5 C4 C6 110.1(5)
C7 C4 C6 110.3(5)
O6 C8 O7 126.0(4)
O6 C8 C9 116.7(4)
O7 C8 C9 117.1(4)
C8 C9 C10B 113.9(6)
C8 C9 C10A 107.0(6)
C10B C9 C10A 87.4(7)
C12 C11 O13 113.6(6)
C12 C11 C13 118.3(7)
O13 C11 C13 112.2(6)
C12 C11 C14 105.9(7)
O13 C11 C14 102.9(6)
C13 C11 C14 101.6(6)
O12 C15 O11 125.1(4)
O12 C15 C16 118.0(4)
O11 C15 C16 117.0(4)
C15 C16 C17 112.8(5)
O8 C18 C19 109.0(4)
O8 C18 C21 107.2(4)
C19 C18 C21 112.3(4)
O8 C18 C20 108.1(4)
C19 C18 C20 108.9(4)
C21 C18 C20 111.2(4)
O20 C22 C24 107.0(4)
O20 C22 C23 107.7(4)
C24 C22 C23 111.8(4)
O20 C22 C25 108.0(4)
C24 C22 C25 111.3(4)
C23 C22 C25 110.8(5)
O32 C26 O31 124.7(4)
O32 C26 C27 119.2(4)
O31 C26 C27 116.1(5)
C26 C27 C28 110.7(4)
O39 C29 C30 106.1(4)
O39 C29 C32 107.9(5)
C30 C29 C32 111.4(6)
O39 C29 C31 107.7(4)
C30 C29 C31 112.0(6)
C32 C29 C31 111.5(6)
O43 C33 C35 107.4(4)
O43 C33 C34 108.0(4)
C35 C33 C34 112.6(4)
O43 C33 C36 107.8(4)
C35 C33 C36 111.9(4)
C34 C33 C36 109.0(4)
O14 C37 O15 125.6(4)
O14 C37 C38 117.7(4)
O15 C37 C38 116.7(4)
C37 C38 C39 114.2(4)
O34 C40 O33 124.9(4)
O34 C40 C41 118.6(5)
O33 C40 C41 116.5(5)
C42B C41 C40 117.1(7)
C42B C41 C42A 119.7(10)
C40 C41 C42A 114.5(7)
O26 C43 O25 126.1(4)
O26 C43 C44 116.6(4)
O25 C43 C44 117.2(4)
C45 C44 C43 114.4(4)
O41 C46 O42 124.1(4)
O41 C46 C47 118.7(4)
O42 C46 C47 117.2(4)
C46 C47 C48 114.3(4)
O45 C49 C50 108.3(5)
O45 C49 C52 107.5(5)
C50 C49 C52 113.3(6)
O45 C49 C51 108.0(5)
C50 C49 C51 110.6(6)
C52 C49 C51 108.9(6)
O49 C53 C56 108.6(5)
O49 C53 C55 107.2(5)
C56 C53 C55 112.0(6)
O49 C53 C54 106.7(5)
C56 C53 C54 111.3(6)
C55 C53 C54 110.9(6)
O56 C57 C59 107.2(5)
O56 C57 C58 108.3(5)
C59 C57 C58 111.4(6)
O56 C57 C60 107.8(5)
C59 C57 C60 112.8(7)
C58 C57 C60 109.1(6)
O52 C61 O53 125.0(5)
O52 C61 C62 118.4(5)
O53 C61 C62 116.6(5)
C63 C62 C61 114.7(5)
O55 C64 O54 125.1(5)
O55 C64 C65 117.2(5)
O54 C64 C65 117.6(5)
C66B C65 C66A 53.7(9)
C66B C65 C64 116.0(9)
C66A C65 C64 118.2(6)
C69 C67 O57 112.3(7)
C69 C67 C70 126.9(10)
O57 C67 C70 112.5(8)
C69 C67 C68 103.5(10)
O57 C67 C68 98.7(8)
C70 C67 C68 96.4(8)
O27 C71 C72 107.2(4)
O27 C71 C73 107.7(4)
C72 C71 C73 112.0(5)
O27 C71 C74 107.1(4)
C72 C71 C74 111.8(5)
C73 C71 C74 110.8(5)
O51 C75 C77 108.1(5)
O51 C75 C76 107.0(4)
C77 C75 C76 110.6(5)
O51 C75 C78 107.4(5)
C77 C75 C78 112.5(5)
C76 C75 C78 110.9(5)
C1 O1 Ti1 134.6(3)
C1 O1 O19 26.5(3)
Ti1 O1 O19 108.22(16)
C4 O2 Ti1 147.3(3)
Ti8 O3 Ti1 159.08(19)
Ti1 O4 Ti3 157.63(17)
Ti1 O4 Ti2 100.98(13)
Ti3 O4 Ti2 98.68(13)
Ti2 O5 Ti5 106.19(14)
Ti2 O5 Ti1 102.86(14)
Ti5 O5 Ti1 139.98(17)
C8 O6 Ti1 136.0(3)
C8 O6 O7 27.2(2)
Ti1 O6 O7 110.42(16)
C8 O7 Ti5 135.4(3)
C8 O7 O6 26.8(3)
Ti5 O7 O6 108.64(16)
C18 O8 Ti2 128.3(3)
C18 O8 Ti5 131.9(3)
Ti2 O8 Ti5 99.09(13)
Ti6 O9 Ti2 125.68(16)
Ti6 O9 Ti4 133.01(17)
Ti2 O9 Ti4 101.25(13)
Ti2 O10 Ti4 103.53(14)
Ti2 O10 Ti3 98.31(13)
Ti4 O10 Ti3 103.32(13)
C15 O11 Ti2 125.3(3)
C15 O11 O12 27.0(2)
Ti2 O11 O12 98.47(15)
C15 O12 Ti3 129.3(3)
C15 O12 O11 27.9(3)
Ti3 O12 O11 101.32(15)
C11 O13 Ti3 153.0(4)
C37 O14 Ti3 127.4(3)
C37 O14 O15 27.3(2)
Ti3 O14 O15 100.14(14)
C37 O15 Ti4 130.1(3)
C37 O15 O14 27.1(2)
Ti4 O15 O14 103.78(15)
Ti3 O16 Ti7 165.27(18)
Ti3 O16 Ti4 96.74(13)
Ti7 O16 Ti4 97.98(13)
Ti4 O17 Ti11 139.92(17)
Ti4 O18 Ti12 139.93(16)
Ti4 O18 Ti7 108.84(14)
Ti12 O18 Ti7 108.36(14)
C1 O19 Ti5 136.3(4)
C1 O19 O1 26.9(3)
Ti5 O19 O1 110.88(16)
C22 O20 Ti5 158.2(3)
Ti6 O21 Ti5 129.48(16)
Ti6 O22 Ti8 156.66(18)
Ti6 O22 Ti9 101.22(14)
Ti8 O22 Ti9 101.94(13)
Ti10 O23 Ti9 132.57(17)
Ti10 O23 Ti6 101.28(13)
Ti9 O23 Ti6 102.36(14)
Ti10 O24 Ti11 99.00(14)
Ti10 O24 Ti6 101.52(13)
Ti11 O24 Ti6 142.68(16)
C43 O25 Ti7 131.0(3)
C43 O25 O26 26.8(2)
Ti7 O25 O26 104.63(14)
C43 O26 Ti12 128.1(3)
C43 O26 O25 27.1(2)
Ti12 O26 O25 101.18(15)
C71 O27 Ti7 164.0(3)
Ti8 O28 Ti7 153.68(18)
Ti8 O28 Ti14 98.99(13)
Ti7 O28 Ti14 103.77(14)
Ti14 O29 Ti18 98.76(13)
Ti14 O29 Ti7 97.96(13)
Ti18 O29 Ti7 161.40(16)
Ti14 O29 Ti12 94.26(12)
Ti18 O29 Ti12 94.41(12)
Ti7 O29 Ti12 92.42(11)
Ti14 O30 Ti9 103.80(15)
Ti14 O30 Ti8 94.24(13)
Ti9 O30 Ti8 98.50(13)
C26 O31 Ti8 129.3(3)
C26 O31 O32 27.5(3)
Ti8 O31 O32 102.77(16)
C26 O32 Ti9 127.9(3)
C26 O32 O31 27.8(2)
Ti9 O32 O31 101.68(15)
C40 O33 Ti8 128.3(3)
C40 O33 O34 27.2(3)
Ti8 O33 O34 101.17(15)
C40 O34 Ti14 126.5(3)
C40 O34 O33 27.9(2)
Ti14 O34 O33 98.79(15)
Ti9 O35 Ti15 124.02(17)
Ti12 O36 Ti9 153.48(17)
Ti12 O36 Ti14 104.72(14)
Ti9 O36 Ti14 96.33(13)
Ti10 O37 Ti15 147.08(18)
Ti10 O37 Ti13 99.25(14)
Ti15 O37 Ti13 103.09(15)
Ti10 O38 Ti13 98.12(13)
Ti10 O38 Ti11 97.66(13)
Ti13 O38 Ti11 111.53(14)
C29 O39 Ti10 147.7(3)
Ti12 O40 Ti13 129.40(16)
Ti12 O40 Ti11 134.12(16)
Ti13 O40 Ti11 96.43(12)
C46 O41 Ti11 132.9(3)
C46 O41 O42 28.3(2)
Ti11 O41 O42 107.68(15)
C46 O42 Ti13 128.1(3)
C46 O42 O41 27.6(2)
Ti13 O42 O41 102.09(16)
C33 O43 Ti11 148.3(3)
Ti12 O44 Ti16 138.46(17)
Ti12 O44 Ti18 109.41(15)
Ti16 O44 Ti18 100.63(14)
C49 O45 Ti13 159.0(4)
Ti13 O46 Ti16 146.70(17)
Ti13 O46 Ti15 102.69(15)
Ti16 O46 Ti15 102.19(14)
Ti14 O47 Ti17 150.40(18)
Ti14 O47 Ti18 100.78(14)
Ti17 O47 Ti18 99.60(15)
Ti17 O48 Ti15 155.8(2)
Ti17 O48 Ti16 100.53(15)
Ti15 O48 Ti16 102.34(15)
C53 O49 Ti15 143.2(3)
Ti18 O50 Ti16 102.49(15)
Ti18 O50 Ti17 100.26(15)
Ti16 O50 Ti17 98.20(14)
C75 O51 Ti16 150.2(3)
C61 O52 Ti16 129.4(4)
C61 O52 O53 27.7(3)
Ti16 O52 O53 101.72(17)
C61 O53 Ti17 126.4(3)
C61 O53 O52 27.3(3)
Ti17 O53 O52 100.04(16)
C64 O54 Ti17 127.4(3)
C64 O54 O55 27.4(3)
Ti17 O54 O55 100.91(15)
C64 O55 Ti18 129.0(3)
C64 O55 O54 27.5(3)
Ti18 O55 O54 101.45(16)
C57 O56 Ti17 163.5(4)
C67 O57 Ti18 156.6(5)
O2 Ti1 O3 93.73(14)
O2 Ti1 O4 104.67(13)
O3 Ti1 O4 96.31(13)
O2 Ti1 O5 176.57(15)
O3 Ti1 O5 89.17(13)
O4 Ti1 O5 76.79(12)
O2 Ti1 O1 93.05(14)
O3 Ti1 O1 168.30(13)
O4 Ti1 O1 91.17(13)
O5 Ti1 O1 83.78(13)
O2 Ti1 O6 94.13(14)
O3 Ti1 O6 86.73(14)
O4 Ti1 O6 160.67(13)
O5 Ti1 O6 84.20(12)
O1 Ti1 O6 83.28(14)
O2 Ti1 Ti2 143.40(11)
O3 Ti1 Ti2 98.88(10)
O4 Ti1 Ti2 40.02(9)
O5 Ti1 Ti2 37.44(9)
O1 Ti1 Ti2 81.13(9)
O6 Ti1 Ti2 120.66(9)
O5 Ti2 O10 150.61(13)
O5 Ti2 O9 86.94(13)
O10 Ti2 O9 78.08(13)
O5 Ti2 O4 78.00(12)
O10 Ti2 O4 82.66(12)
O9 Ti2 O4 107.75(13)
O5 Ti2 O8 78.26(12)
O10 Ti2 O8 126.88(13)
O9 Ti2 O8 92.04(12)
O4 Ti2 O8 148.01(13)
O5 Ti2 O11 115.09(13)
O10 Ti2 O11 85.17(13)
O9 Ti2 O11 156.39(13)
O4 Ti2 O11 86.19(12)
O8 Ti2 O11 84.77(12)
O5 Ti2 Ti3 115.74(9)
O10 Ti2 Ti3 42.59(9)
O9 Ti2 Ti3 95.70(9)
O4 Ti2 Ti3 40.13(9)
O8 Ti2 Ti3 164.28(9)
O11 Ti2 Ti3 82.66(9)
O5 Ti2 Ti4 119.99(10)
O10 Ti2 Ti4 38.87(9)
O9 Ti2 Ti4 39.55(9)
O4 Ti2 Ti4 92.68(9)
O8 Ti2 Ti4 117.79(9)
O11 Ti2 Ti4 123.33(9)
Ti3 Ti2 Ti4 62.83(3)
O5 Ti2 Ti1 39.70(9)
O10 Ti2 Ti1 120.55(9)
O9 Ti2 Ti1 104.85(9)
O4 Ti2 Ti1 38.99(8)
O8 Ti2 Ti1 112.47(9)
O11 Ti2 Ti1 97.94(9)
Ti3 Ti2 Ti1 78.71(3)
Ti4 Ti2 Ti1 115.67(3)
O5 Ti2 Ti5 37.48(9)
O10 Ti2 Ti5 161.32(10)
O9 Ti2 Ti5 87.61(9)
O4 Ti2 Ti5 113.46(9)
O8 Ti2 Ti5 40.83(9)
O11 Ti2 Ti5 104.56(9)
Ti3 Ti2 Ti5 152.97(4)
Ti4 Ti2 Ti5 126.93(3)
Ti1 Ti2 Ti5 74.52(3)
O13 Ti3 O16 106.97(14)
O13 Ti3 O4 104.49(13)
O16 Ti3 O4 95.02(13)
O13 Ti3 O10 167.24(14)
O16 Ti3 O10 84.13(12)
O4 Ti3 O10 80.25(12)
O13 Ti3 O14 92.02(13)
O16 Ti3 O14 89.96(13)
O4 Ti3 O14 160.46(12)
O10 Ti3 O14 81.49(12)
O13 Ti3 O12 89.86(13)
O16 Ti3 O12 162.68(13)
O4 Ti3 O12 84.42(13)
O10 Ti3 O12 78.71(12)
O14 Ti3 O12 85.26(12)
O13 Ti3 Ti2 143.68(11)
O16 Ti3 Ti2 90.80(9)
O4 Ti3 Ti2 41.20(9)
O10 Ti3 Ti2 39.10(8)
O14 Ti3 Ti2 120.04(9)
O12 Ti3 Ti2 77.35(9)
O13 Ti3 Ti4 151.95(11)
O16 Ti3 Ti4 47.16(9)
O4 Ti3 Ti4 90.41(9)
O10 Ti3 Ti4 37.38(9)
O14 Ti3 Ti4 79.17(9)
O12 Ti3 Ti4 115.53(9)
Ti2 Ti3 Ti4 59.32(3)
O17 Ti4 O18 97.50(13)
O17 Ti4 O10 116.53(13)
O18 Ti4 O10 144.99(13)
O17 Ti4 O9 93.44(13)
O18 Ti4 O9 94.44(13)
O10 Ti4 O9 76.46(12)
O17 Ti4 O15 90.92(13)
O18 Ti4 O15 105.58(12)
O10 Ti4 O15 83.00(12)
O9 Ti4 O15 158.77(13)
O17 Ti4 O16 165.55(13)
O18 Ti4 O16 72.86(11)
O10 Ti4 O16 75.04(11)
O9 Ti4 O16 97.96(11)
O15 Ti4 O16 81.66(11)
O17 Ti4 Ti2 112.73(10)
O18 Ti4 Ti2 122.66(9)
O10 Ti4 Ti2 37.60(9)
O9 Ti4 Ti2 39.19(9)
O15 Ti4 Ti2 120.60(9)
O16 Ti4 Ti2 81.70(8)
O17 Ti4 Ti3 153.07(10)
O18 Ti4 Ti3 108.67(9)
O10 Ti4 Ti3 39.29(9)
O9 Ti4 Ti3 90.79(9)
O15 Ti4 Ti3 76.34(9)
O16 Ti4 Ti3 36.10(8)
Ti2 Ti4 Ti3 57.85(3)
O17 Ti4 Ti7 132.30(10)
O18 Ti4 Ti7 37.26(9)
O10 Ti4 Ti7 110.90(9)
O9 Ti4 Ti7 102.26(9)
O15 Ti4 Ti7 89.95(8)
O16 Ti4 Ti7 36.09(8)
Ti2 Ti4 Ti7 107.49(3)
Ti3 Ti4 Ti7 72.19(3)
O20 Ti5 O21 101.14(14)
O20 Ti5 O5 168.91(15)
O21 Ti5 O5 89.76(13)
O20 Ti5 O7 91.94(14)
O21 Ti5 O7 94.80(13)
O5 Ti5 O7 85.01(13)
O20 Ti5 O8 105.52(13)
O21 Ti5 O8 89.58(13)
O5 Ti5 O8 76.36(12)
O7 Ti5 O8 160.85(12)
O20 Ti5 O19 87.38(14)
O21 Ti5 O19 171.24(13)
O5 Ti5 O19 81.82(13)
O7 Ti5 O19 86.90(13)
O8 Ti5 O19 86.12(13)
O20 Ti5 Ti2 144.85(11)
O21 Ti5 Ti2 88.02(9)
O5 Ti5 Ti2 36.33(9)
O7 Ti5 Ti2 121.32(9)
O8 Ti5 Ti2 40.08(8)
O19 Ti5 Ti2 83.77(9)
O20 Ti5 Ti6 124.41(11)
O21 Ti5 Ti6 24.26(9)
O5 Ti5 Ti6 66.67(9)
O7 Ti5 Ti6 99.39(10)
O8 Ti5 Ti6 77.42(9)
O19 Ti5 Ti6 146.99(9)
Ti2 Ti5 Ti6 65.18(3)
O21 Ti6 O22 110.51(14)
O21 Ti6 O9 104.66(14)
O22 Ti6 O9 93.51(12)
O21 Ti6 O24 111.19(13)
O22 Ti6 O24 136.42(13)
O9 Ti6 O24 87.82(12)
O21 Ti6 O23 106.74(13)
O22 Ti6 O23 79.55(13)
O9 Ti6 O23 148.30(13)
O24 Ti6 O23 77.00(12)
O21 Ti6 Ti10 110.16(10)
O22 Ti6 Ti10 112.81(10)
O9 Ti6 Ti10 123.82(10)
O24 Ti6 Ti10 38.96(9)
O23 Ti6 Ti10 38.45(9)
O21 Ti6 Ti9 121.42(10)
O22 Ti6 Ti9 42.40(9)
O9 Ti6 Ti9 123.24(9)
O24 Ti6 Ti9 102.88(9)
O23 Ti6 Ti9 38.18(8)
Ti10 Ti6 Ti9 70.90(3)
O21 Ti6 Ti5 26.26(10)
O22 Ti6 Ti5 101.35(10)
O9 Ti6 Ti5 80.92(9)
O24 Ti6 Ti5 121.77(9)
O23 Ti6 Ti5 130.71(9)
Ti10 Ti6 Ti5 134.60(3)
Ti9 Ti6 Ti5 130.80(3)
O27 Ti7 O16 103.18(14)
O27 Ti7 O28 99.10(13)
O16 Ti7 O28 100.60(13)
O27 Ti7 O18 172.05(14)
O16 Ti7 O18 79.30(12)
O28 Ti7 O18 87.76(12)
O27 Ti7 O25 90.61(13)
O16 Ti7 O25 94.41(13)
O28 Ti7 O25 159.69(13)
O18 Ti7 O25 81.64(12)
O27 Ti7 O29 97.18(13)
O16 Ti7 O29 159.50(13)
O28 Ti7 O29 78.28(12)
O18 Ti7 O29 80.20(12)
O25 Ti7 O29 82.86(12)
O27 Ti7 Ti14 100.67(10)
O16 Ti7 Ti14 135.96(10)
O28 Ti7 Ti14 38.88(9)
O18 Ti7 Ti14 82.13(8)
O25 Ti7 Ti14 121.87(9)
O29 Ti7 Ti14 39.40(8)
O27 Ti7 Ti4 146.66(11)
O16 Ti7 Ti4 45.93(9)
O28 Ti7 Ti4 99.17(9)
O18 Ti7 Ti4 33.90(8)
O25 Ti7 Ti4 81.53(8)
O29 Ti7 Ti4 113.71(9)
Ti14 Ti7 Ti4 111.02(3)
O27 Ti7 Ti12 141.64(11)
O16 Ti7 Ti12 113.47(9)
O28 Ti7 Ti12 85.35(9)
O18 Ti7 Ti12 34.38(8)
O25 Ti7 Ti12 76.11(9)
O29 Ti7 Ti12 46.11(8)
Ti14 Ti7 Ti12 60.08(3)
Ti4 Ti7 Ti12 67.60(3)
O3 Ti8 O22 102.26(14)
O3 Ti8 O28 103.40(14)
O22 Ti8 O28 92.24(13)
O3 Ti8 O31 98.07(14)
O22 Ti8 O31 87.68(13)
O28 Ti8 O31 158.03(14)
O3 Ti8 O33 98.30(14)
O22 Ti8 O33 159.20(14)
O28 Ti8 O33 85.97(13)
O31 Ti8 O33 86.38(13)
O3 Ti8 O30 176.63(14)
O22 Ti8 O30 78.57(12)
O28 Ti8 O30 79.78(12)
O31 Ti8 O30 78.67(13)
O33 Ti8 O30 80.72(13)
O3 Ti8 Ti14 144.69(11)
O22 Ti8 Ti14 86.29(10)
O28 Ti8 Ti14 41.53(9)
O31 Ti8 Ti14 116.63(10)
O33 Ti8 Ti14 78.65(10)
O30 Ti8 Ti14 38.39(8)
O3 Ti8 Ti9 143.06(10)
O22 Ti8 Ti9 41.54(9)
O28 Ti8 Ti9 88.15(9)
O31 Ti8 Ti9 77.27(10)
O33 Ti8 Ti9 117.66(10)
O30 Ti8 Ti9 37.31(8)
Ti14 Ti8 Ti9 58.12(3)
O35 Ti9 O30 108.68(14)
O35 Ti9 O23 96.05(14)
O30 Ti9 O23 155.25(14)
O35 Ti9 O36 92.08(14)
O30 Ti9 O36 80.04(13)
O23 Ti9 O36 100.56(13)
O35 Ti9 O32 97.06(14)
O30 Ti9 O32 82.27(13)
O23 Ti9 O32 93.96(13)
O36 Ti9 O32 161.93(13)
O35 Ti9 O22 170.85(13)
O30 Ti9 O22 80.41(12)
O23 Ti9 O22 74.89(12)
O36 Ti9 O22 88.36(12)
O32 Ti9 O22 85.08(13)
O35 Ti9 Ti14 103.39(10)
O30 Ti9 Ti14 37.43(9)
O23 Ti9 Ti14 137.92(9)
O36 Ti9 Ti14 42.62(9)
O32 Ti9 Ti14 119.66(9)
O22 Ti9 Ti14 83.06(8)
O35 Ti9 Ti6 134.47(10)
O30 Ti9 Ti6 116.29(10)
O23 Ti9 Ti6 39.46(9)
O36 Ti9 Ti6 88.95(9)
O32 Ti9 Ti6 95.62(10)
O22 Ti9 Ti6 36.38(8)
Ti14 Ti9 Ti6 107.66(3)
O35 Ti9 Ti8 152.63(10)
O30 Ti9 Ti8 44.18(10)
O23 Ti9 Ti8 111.07(10)
O36 Ti9 Ti8 86.63(9)
O32 Ti9 Ti8 78.10(9)
O22 Ti9 Ti8 36.52(8)
Ti14 Ti9 Ti8 58.58(3)
Ti6 Ti9 Ti8 72.87(3)
O35 Ti9 Ti15 28.34(10)
O30 Ti9 Ti15 114.99(10)
O23 Ti9 Ti15 87.33(10)
O36 Ti9 Ti15 67.24(9)
O32 Ti9 Ti15 124.63(10)
O22 Ti9 Ti15 146.77(9)
Ti14 Ti9 Ti15 92.45(3)
Ti6 Ti9 Ti15 117.41(3)
Ti8 Ti9 Ti15 150.79(4)
O39 Ti10 O37 112.46(14)
O39 Ti10 O23 104.93(14)
O37 Ti10 O23 91.73(13)
O39 Ti10 O38 107.22(14)
O37 Ti10 O38 81.90(13)
O23 Ti10 O38 147.22(13)
O39 Ti10 O24 114.29(14)
O37 Ti10 O24 133.15(13)
O23 Ti10 O24 79.35(12)
O38 Ti10 O24 81.82(13)
O39 Ti10 Ti13 124.23(11)
O37 Ti10 Ti13 41.73(10)
O23 Ti10 Ti13 120.21(10)
O38 Ti10 Ti13 41.32(9)
O24 Ti10 Ti13 105.20(10)
O39 Ti10 Ti11 125.44(11)
O37 Ti10 Ti11 105.91(10)
O23 Ti10 Ti11 111.24(9)
O38 Ti10 Ti11 42.19(9)
O24 Ti10 Ti11 40.76(9)
Ti13 Ti10 Ti11 67.54(3)
O39 Ti10 Ti6 111.31(11)
O37 Ti10 Ti6 121.53(10)
O23 Ti10 Ti6 40.26(9)
O38 Ti10 Ti6 118.87(9)
O24 Ti10 Ti6 39.52(9)
Ti13 Ti10 Ti6 124.15(3)
Ti11 Ti10 Ti6 76.74(3)
O43 Ti11 O17 102.96(13)
O43 Ti11 O24 99.71(13)
O17 Ti11 O24 92.09(13)
O43 Ti11 O38 94.12(13)
O17 Ti11 O38 162.00(13)
O24 Ti11 O38 79.31(12)
O43 Ti11 O41 92.48(13)
O17 Ti11 O41 93.26(13)
O24 Ti11 O41 165.24(13)
O38 Ti11 O41 91.61(13)
O43 Ti11 O40 162.38(13)
O17 Ti11 O40 92.42(12)
O24 Ti11 O40 88.10(12)
O38 Ti11 O40 71.69(11)
O41 Ti11 O40 77.94(12)
O43 Ti11 Ti10 106.14(10)
O17 Ti11 Ti10 127.06(9)
O24 Ti11 Ti10 40.24(9)
O38 Ti11 Ti10 40.15(9)
O41 Ti11 Ti10 127.97(9)
O40 Ti11 Ti10 69.97(8)
O43 Ti11 Ti13 121.91(10)
O17 Ti11 Ti13 132.97(10)
O24 Ti11 Ti13 93.43(9)
O38 Ti11 Ti13 33.74(9)
O41 Ti11 Ti13 72.93(9)
O40 Ti11 Ti13 41.25(8)
Ti10 Ti11 Ti13 55.83(3)
O40 Ti12 O18 100.99(13)
O40 Ti12 O44 106.45(14)
O18 Ti12 O44 150.84(13)
O40 Ti12 O36 97.30(13)
O18 Ti12 O36 92.12(13)
O44 Ti12 O36 93.98(13)
O40 Ti12 O26 100.08(13)
O18 Ti12 O26 81.70(12)
O44 Ti12 O26 83.97(13)
O36 Ti12 O26 162.37(13)
O40 Ti12 O29 174.43(13)
O18 Ti12 O29 78.45(12)
O44 Ti12 O29 75.18(12)
O36 Ti12 O29 77.21(12)
O26 Ti12 O29 85.36(11)
O40 Ti12 Ti14 135.57(11)
O18 Ti12 Ti14 82.67(9)
O44 Ti12 Ti14 84.59(10)
O36 Ti12 Ti14 38.34(9)
O26 Ti12 Ti14 124.11(9)
O29 Ti12 Ti14 38.91(8)
O40 Ti12 Ti18 142.01(11)
O18 Ti12 Ti18 116.92(9)
O44 Ti12 Ti18 35.88(9)
O36 Ti12 Ti18 84.43(9)
O26 Ti12 Ti18 83.73(9)
O29 Ti12 Ti18 39.31(8)
Ti14 Ti12 Ti18 57.39(3)
O40 Ti12 Ti7 138.25(10)
O18 Ti12 Ti7 37.27(9)
O44 Ti12 Ti7 114.64(10)
O36 Ti12 Ti7 87.19(9)
O26 Ti12 Ti7 77.87(9)
O29 Ti12 Ti7 41.48(8)
Ti14 Ti12 Ti7 58.41(2)
Ti18 Ti12 Ti7 79.68(3)
O45 Ti13 O46 99.88(14)
O45 Ti13 O38 97.27(14)
O46 Ti13 O38 152.84(14)
O45 Ti13 O37 99.55(14)
O46 Ti13 O37 78.02(13)
O38 Ti13 O37 78.49(13)
O45 Ti13 O42 94.25(15)
O46 Ti13 O42 101.94(13)
O38 Ti13 O42 97.59(13)
O37 Ti13 O42 166.01(13)
O45 Ti13 O40 167.20(14)
O46 Ti13 O40 91.95(12)
O38 Ti13 O40 73.62(12)
O37 Ti13 O40 87.58(12)
O42 Ti13 O40 78.43(12)
O45 Ti13 Ti10 108.05(12)
O46 Ti13 Ti10 113.35(10)
O38 Ti13 Ti10 40.55(9)
O37 Ti13 Ti10 39.02(9)
O42 Ti13 Ti10 133.33(10)
O40 Ti13 Ti10 71.07(8)
O45 Ti13 Ti15 102.06(11)
O46 Ti13 Ti15 39.88(10)
O38 Ti13 Ti15 115.65(9)
O37 Ti13 Ti15 38.14(9)
O42 Ti13 Ti15 140.23(10)
O40 Ti13 Ti15 90.12(8)
Ti10 Ti13 Ti15 75.12(3)
O45 Ti13 Ti11 126.05(11)
O46 Ti13 Ti11 134.06(10)
O38 Ti13 Ti11 34.72(9)
O37 Ti13 Ti11 92.91(9)
O42 Ti13 Ti11 76.98(9)
O40 Ti13 Ti11 42.32(8)
Ti10 Ti13 Ti11 56.63(3)
Ti15 Ti13 Ti11 118.57(3)
O47 Ti14 O30 112.00(14)
O47 Ti14 O29 83.86(13)
O30 Ti14 O29 157.98(13)
O47 Ti14 O28 160.33(14)
O30 Ti14 O28 86.69(13)
O29 Ti14 O28 79.99(13)
O47 Ti14 O36 95.14(14)
O30 Ti14 O36 79.81(13)
O29 Ti14 O36 83.73(12)
O28 Ti14 O36 94.19(12)
O47 Ti14 O34 90.88(14)
O30 Ti14 O34 87.47(13)
O29 Ti14 O34 108.18(13)
O28 Ti14 O34 83.61(13)
O36 Ti14 O34 167.21(14)
O47 Ti14 Ti9 107.24(10)
O30 Ti14 Ti9 38.77(9)
O29 Ti14 Ti9 123.49(9)
O28 Ti14 Ti9 91.11(9)
O36 Ti14 Ti9 41.05(9)
O34 Ti14 Ti9 126.24(10)
O47 Ti14 Ti8 157.66(11)
O30 Ti14 Ti8 47.37(10)
O29 Ti14 Ti8 118.41(9)
O28 Ti14 Ti8 39.48(9)
O36 Ti14 Ti8 89.47(9)
O34 Ti14 Ti8 80.80(10)
Ti9 Ti14 Ti8 63.30(3)
O47 Ti14 Ti18 42.87(10)
O30 Ti14 Ti18 150.74(11)
O29 Ti14 Ti18 41.05(9)
O28 Ti14 Ti18 120.59(9)
O36 Ti14 Ti18 87.24(9)
O34 Ti14 Ti18 104.76(10)
Ti9 Ti14 Ti18 123.11(4)
Ti8 Ti14 Ti18 159.45(4)
O47 Ti14 Ti7 125.61(10)
O30 Ti14 Ti7 122.05(10)
O29 Ti14 Ti7 42.64(9)
O28 Ti14 Ti7 37.35(9)
O36 Ti14 Ti7 88.88(9)
O34 Ti14 Ti7 96.78(9)
Ti9 Ti14 Ti7 110.56(3)
Ti8 Ti14 Ti7 76.22(3)
Ti18 Ti14 Ti7 83.44(3)
O47 Ti14 Ti12 91.61(10)
O30 Ti14 Ti12 115.05(10)
O29 Ti14 Ti12 46.84(9)
O28 Ti14 Ti12 85.53(9)
O36 Ti14 Ti12 36.94(9)
O34 Ti14 Ti12 154.34(9)
Ti9 Ti14 Ti12 77.06(3)
Ti8 Ti14 Ti12 104.88(3)
Ti18 Ti14 Ti12 61.77(3)
Ti7 Ti14 Ti12 61.51(3)
O49 Ti15 O35 105.10(15)
O49 Ti15 O48 105.77(15)
O35 Ti15 O48 97.14(15)
O49 Ti15 O37 102.97(15)
O35 Ti15 O37 91.66(14)
O48 Ti15 O37 146.47(13)
O49 Ti15 O46 107.62(15)
O35 Ti15 O46 146.87(13)
O48 Ti15 O46 78.94(14)
O37 Ti15 O46 76.19(13)
O49 Ti15 Ti13 109.15(12)
O35 Ti15 Ti13 124.21(10)
O48 Ti15 Ti13 113.64(11)
O37 Ti15 Ti13 38.77(9)
O46 Ti15 Ti13 37.42(9)
O49 Ti15 Ti16 112.12(12)
O35 Ti15 Ti16 129.45(10)
O48 Ti15 Ti16 41.00(10)
O37 Ti15 Ti16 111.17(10)
O46 Ti15 Ti16 37.94(9)
Ti13 Ti15 Ti16 73.70(3)
O49 Ti15 Ti9 131.02(12)
O35 Ti15 Ti9 27.64(9)
O48 Ti15 Ti9 96.17(11)
O37 Ti15 Ti9 77.25(10)
O46 Ti15 Ti9 119.44(9)
Ti13 Ti15 Ti9 100.67(3)
Ti16 Ti15 Ti9 113.08(3)
O51 Ti16 O44 100.75(15)
O51 Ti16 O50 107.02(15)
O44 Ti16 O50 78.57(13)
O51 Ti16 O46 99.90(15)
O44 Ti16 O46 88.56(13)
O50 Ti16 O46 151.84(15)
O51 Ti16 O48 163.49(15)
O44 Ti16 O48 95.30(13)
O50 Ti16 O48 79.82(14)
O46 Ti16 O48 76.53(13)
O51 Ti16 O52 86.43(15)
O44 Ti16 O52 166.78(14)
O50 Ti16 O52 88.75(14)
O46 Ti16 O52 101.23(13)
O48 Ti16 O52 78.60(14)
O51 Ti16 Ti18 109.35(11)
O44 Ti16 Ti18 40.19(9)
O50 Ti16 Ti18 38.42(10)
O46 Ti16 Ti18 123.70(10)
O48 Ti16 Ti18 85.47(10)
O52 Ti16 Ti18 126.94(10)
O51 Ti16 Ti17 144.68(12)
O44 Ti16 Ti17 91.24(10)
O50 Ti16 Ti17 42.86(10)
O46 Ti16 Ti17 113.62(10)
O48 Ti16 Ti17 37.43(9)
O52 Ti16 Ti17 76.75(11)
Ti18 Ti16 Ti17 61.12(3)
O51 Ti16 Ti15 137.62(12)
O44 Ti16 Ti15 92.37(10)
O50 Ti16 Ti15 115.07(11)
O46 Ti16 Ti15 39.87(10)
O48 Ti16 Ti15 36.66(9)
O52 Ti16 Ti15 89.61(10)
Ti18 Ti16 Ti15 106.58(4)
Ti17 Ti16 Ti15 73.87(3)
O56 Ti17 O48 103.00(16)
O56 Ti17 O47 99.15(16)
O48 Ti17 O47 89.97(14)
O56 Ti17 O53 96.35(16)
O48 Ti17 O53 87.40(15)
O47 Ti17 O53 164.48(15)
O56 Ti17 O54 94.20(16)
O48 Ti17 O54 162.66(15)
O47 Ti17 O54 85.07(14)
O53 Ti17 O54 92.95(15)
O56 Ti17 O50 176.33(16)
O48 Ti17 O50 80.52(14)
O47 Ti17 O50 79.69(13)
O53 Ti17 O50 84.79(14)
O54 Ti17 O50 82.25(14)
O56 Ti17 Ti16 144.68(13)
O48 Ti17 Ti16 42.05(10)
O47 Ti17 Ti16 87.75(10)
O53 Ti17 Ti16 80.06(11)
O54 Ti17 Ti16 120.98(11)
O50 Ti17 Ti16 38.94(9)
O56 Ti17 Ti18 140.80(13)
O48 Ti17 Ti18 86.59(10)
O47 Ti17 Ti18 42.26(10)
O53 Ti17 Ti18 122.26(12)
O54 Ti17 Ti18 78.56(10)
O50 Ti17 Ti18 37.63(9)
Ti16 Ti17 Ti18 58.61(3)
O57 Ti18 O50 106.46(15)
O57 Ti18 O44 100.26(15)
O50 Ti18 O44 78.24(13)
O57 Ti18 O29 102.65(14)
O50 Ti18 O29 146.68(14)
O44 Ti18 O29 80.98(13)
O57 Ti18 O55 87.38(15)
O50 Ti18 O55 88.27(14)
O44 Ti18 O55 165.90(14)
O29 Ti18 O55 109.09(13)
O57 Ti18 O47 163.52(15)
O50 Ti18 O47 80.05(14)
O44 Ti18 O47 95.87(13)
O29 Ti18 O47 76.48(12)
O55 Ti18 O47 77.57(13)
O57 Ti18 Ti16 108.54(12)
O50 Ti18 Ti16 39.09(10)
O44 Ti18 Ti16 39.18(9)
O29 Ti18 Ti16 115.38(9)
O55 Ti18 Ti16 127.10(10)
O47 Ti18 Ti16 86.18(9)
O57 Ti18 Ti14 141.02(12)
O50 Ti18 Ti14 112.50(11)
O44 Ti18 Ti14 86.80(10)
O29 Ti18 Ti14 40.19(9)
O55 Ti18 Ti14 94.72(10)
O47 Ti18 Ti14 36.35(9)
Ti16 Ti18 Ti14 101.01(3)
O57 Ti18 Ti17 144.46(11)
O50 Ti18 Ti17 42.11(10)
O44 Ti18 Ti17 89.70(9)
O29 Ti18 Ti17 112.62(9)
O55 Ti18 Ti17 77.41(10)
O47 Ti18 Ti17 38.14(9)
Ti16 Ti18 Ti17 60.26(3)
Ti14 Ti18 Ti17 72.96(3)
O57 Ti18 Ti12 105.40(11)
O50 Ti18 Ti12 109.18(10)
O44 Ti18 Ti12 34.71(9)
O29 Ti18 Ti12 46.28(9)
O55 Ti18 Ti12 153.71(10)
O47 Ti18 Ti12 86.04(9)
Ti16 Ti18 Ti12 71.16(3)
Ti14 Ti18 Ti12 60.84(3)
Ti17 Ti18 Ti12 102.07(3)

loop_
_geom_bond_atom_site_label_1
_geom_bond_atom_site_label_2
_geom_bond_distance
C1 O19 1.255(6)
C1 O1 1.270(6)
C1 C2 1.506(8)
C2 C3 1.472(8)
C4 O2 1.443(6)
C4 C5 1.494(7)
C4 C7 1.519(7)
C4 C6 1.542(8)
C8 O6 1.254(6)
C8 O7 1.275(6)
C8 C9 1.510(7)
C9 C10B 1.521(8)
C9 C10A 1.581(8)
C11 C12 1.400(9)
C11 O13 1.418(7)
C11 C13 1.480(9)
C11 C14 1.608(11)
C15 O12 1.248(6)
C15 O11 1.288(6)
C15 C16 1.508(7)
C16 C17 1.508(8)
C18 O8 1.468(5)
C18 C19 1.518(6)
C18 C21 1.521(6)
C18 C20 1.525(6)
C22 O20 1.446(5)
C22 C24 1.521(7)
C22 C23 1.528(7)
C22 C25 1.536(7)
C26 O32 1.258(6)
C26 O31 1.272(6)
C26 C27 1.505(6)
C27 C28 1.518(7)
C29 O39 1.432(6)
C29 C30 1.494(7)
C29 C32 1.505(8)
C29 C31 1.507(8)
C33 O43 1.439(5)
C33 C35 1.516(6)
C33 C34 1.520(6)
C33 C36 1.538(7)
C37 O14 1.264(5)
C37 O15 1.276(5)
C37 C38 1.518(6)
C38 C39 1.535(6)
C40 O34 1.255(6)
C40 O33 1.284(6)
C40 C41 1.497(7)
C41 C42B 1.400(15)
C41 C42A 1.508(15)
C43 O26 1.263(5)
C43 O25 1.272(5)
C43 C44 1.529(6)
C44 C45 1.519(6)
C46 O41 1.254(5)
C46 O42 1.284(5)
C46 C47 1.498(6)
C47 C48 1.516(7)
C49 O45 1.426(6)
C49 C50 1.497(8)
C49 C52 1.498(9)
C49 C51 1.510(9)
C53 O49 1.447(6)
C53 C56 1.485(9)
C53 C55 1.502(8)
C53 C54 1.511(8)
C57 O56 1.435(7)
C57 C59 1.493(9)
C57 C58 1.499(8)
C57 C60 1.527(9)
C61 O52 1.256(6)
C61 O53 1.272(6)
C61 C62 1.523(7)
C62 C63 1.519(8)
C64 O55 1.262(6)
C64 O54 1.268(6)
C64 C65 1.516(7)
C65 C66B 1.345(18)
C65 C66A 1.414(10)
C67 C69 1.393(12)
C67 O57 1.417(9)
C67 C70 1.424(13)
C67 C68 1.745(15)
C71 O27 1.432(5)
C71 C72 1.499(7)
C71 C73 1.520(7)
C71 C74 1.520(8)
C75 O51 1.439(6)
C75 C77 1.516(8)
C75 C76 1.517(8)
C75 C78 1.530(8)
O1 Ti1 2.047(3)
O1 O19 2.256(4)
O2 Ti1 1.777(3)
O3 Ti8 1.740(3)
O3 Ti1 1.893(3)
O4 Ti1 1.938(3)
O4 Ti3 1.938(3)
O4 Ti2 1.981(3)
O5 Ti2 1.885(3)
O5 Ti5 1.937(3)
O5 Ti1 1.981(3)
O6 Ti1 2.080(3)
O6 O7 2.254(4)
O7 Ti5 2.013(3)
O8 Ti2 1.993(3)
O8 Ti5 2.024(3)
O9 Ti6 1.917(3)
O9 Ti2 1.946(3)
O9 Ti4 1.961(3)
O10 Ti2 1.895(3)
O10 Ti4 1.949(3)
O10 Ti3 2.033(3)
O11 Ti2 2.042(3)
O11 O12 2.250(4)
O12 Ti3 2.125(3)
O13 Ti3 1.771(3)
O14 Ti3 2.056(3)
O14 O15 2.259(4)
O15 Ti4 2.062(3)
O16 Ti3 1.854(3)
O16 Ti7 1.891(3)
O16 Ti4 2.307(3)
O17 Ti4 1.779(3)
O17 Ti11 1.875(3)
O18 Ti4 1.874(3)
O18 Ti12 1.897(3)
O18 Ti7 2.034(3)
O19 Ti5 2.139(3)
O20 Ti5 1.770(3)
O21 Ti6 1.762(3)
O21 Ti5 1.898(3)
O22 Ti6 1.857(3)
O22 Ti8 1.894(3)
O22 Ti9 2.111(3)
O23 Ti10 1.922(3)
O23 Ti9 1.943(3)
O23 Ti6 1.997(3)
O24 Ti10 1.945(3)
O24 Ti11 1.966(3)
O24 Ti6 1.968(3)
O25 Ti7 2.060(3)
O25 O26 2.260(4)
O26 Ti12 2.079(3)
O27 Ti7 1.752(3)
O28 Ti8 1.915(3)
O28 Ti7 1.930(3)
O28 Ti14 1.997(3)
O29 Ti14 1.980(3)
O29 Ti18 2.015(3)
O29 Ti7 2.113(3)
O29 Ti12 2.299(3)
O30 Ti14 1.852(3)
O30 Ti9 1.908(3)
O30 Ti8 2.194(3)
O31 Ti8 2.052(3)
O31 O32 2.241(5)
O32 Ti9 2.051(3)
O33 Ti8 2.059(3)
O33 O34 2.250(5)
O34 Ti14 2.050(3)
O35 Ti9 1.803(3)
O35 Ti15 1.846(3)
O36 Ti12 1.953(3)
O36 Ti9 1.956(3)
O36 Ti14 2.016(3)
O37 Ti10 1.879(3)
O37 Ti15 1.960(3)
O37 Ti13 1.987(3)
O38 Ti10 1.935(3)
O38 Ti13 1.965(3)
O38 Ti11 2.015(3)
O39 Ti10 1.766(3)
O40 Ti12 1.759(3)
O40 Ti13 2.183(3)
O40 Ti11 2.230(3)
O41 Ti11 2.035(3)
O41 O42 2.241(4)
O42 Ti13 2.027(3)
O43 Ti11 1.760(3)
O44 Ti12 1.915(3)
O44 Ti16 1.930(3)
O44 Ti18 1.971(3)
O45 Ti13 1.749(3)
O46 Ti13 1.925(3)
O46 Ti16 1.949(3)
O46 Ti15 2.031(3)
O47 Ti14 1.830(3)
O47 Ti17 1.929(3)
O47 Ti18 2.100(3)
O48 Ti17 1.888(3)
O48 Ti15 1.893(3)
O48 Ti16 2.080(3)
O49 Ti15 1.770(3)
O50 Ti18 1.911(3)
O50 Ti16 1.939(3)
O50 Ti17 2.099(3)
O51 Ti16 1.774(4)
O52 Ti16 2.098(3)
O52 O53 2.242(5)
O53 Ti17 2.041(4)
O54 Ti17 2.054(4)
O54 O55 2.245(5)
O55 Ti18 2.075(3)
O56 Ti17 1.752(4)
O57 Ti18 1.766(3)
Ti1 Ti2 3.0237(11)
Ti2 Ti3 2.9730(11)
Ti2 Ti4 3.0198(11)
Ti2 Ti5 3.0565(11)
Ti3 Ti4 3.1241(11)
Ti4 Ti7 3.1792(11)
Ti5 Ti6 3.3110(12)
Ti6 Ti10 3.0308(11)
Ti6 Ti9 3.0702(11)
Ti7 Ti14 3.0894(11)
Ti7 Ti12 3.1878(11)
Ti8 Ti14 2.9744(12)
Ti8 Ti9 3.1138(12)
Ti9 Ti14 2.9597(11)
Ti9 Ti15 3.2223(13)
Ti10 Ti13 2.9461(12)
Ti10 Ti11 2.9738(11)
Ti11 Ti13 3.2907(11)
Ti12 Ti14 3.1437(11)
Ti12 Ti18 3.1719(11)
Ti13 Ti15 3.0905(12)
Ti14 Ti18 3.0326(12)
Ti15 Ti16 3.0976(13)
Ti16 Ti18 3.0022(12)
Ti16 Ti17 3.0536(13)
Ti17 Ti18 3.0795(12)

loop_
_platon_squeeze_void_nr
_platon_squeeze_void_average_x
_platon_squeeze_void_average_y
_platon_squeeze_void_average_z
_platon_squeeze_void_volume
_platon_squeeze_void_count_electrons
_platon_squeeze_void_content
1 0.084 0.500 0.500 793 211 ' '
2 0.210 0.369 0.985 40 4 ' '
3 0.790 0.631 0.015 38 4 ' '
